data_7100927
loop_
_publ_author_name
'Kanji Takaoka'
'Masaki Kawano'
'Tomoji Ozeki'
'Makoto Fujita'

_publ_section_title
;
Crystallographic Observation of a Solution-like Olefin
Photodimerization Reaction That Takes Place within the Void
of a Self-Assembled Host
;
_journal_name_full 'Chemical Communications'
_journal_paper_doi 10.1039/b600812g
_journal_year 2006
_chemical_formula_sum 'C130.5 H155 N41 O53.5 Pd6'
_chemical_formula_weight 3792.35
_space_group_IT_number 2
_symmetry_cell_setting triclinic
_symmetry_space_group_name_Hall '-P 1'
_symmetry_space_group_name_H-M 'P -1'
_cell_angle_alpha 97.7021(12)
_cell_angle_beta 96.5334(9)
_cell_angle_gamma 101.117(3)
_cell_formula_units_Z 4
_cell_length_a 25.6693(6)
_cell_length_b 25.7817(9)
_cell_length_c 31.9954(11)
_cell_measurement_temperature 240(2)
_cell_volume 20376.3(11)
_diffrn_ambient_temperature 240(2)
_exptl_crystal_density_diffrn 1.236
_cod_original_formula_sum 'C130.50 H155 N41 O53.50 Pd6'
_cod_database_code 7100927

loop_
_symmetry_equiv_pos_as_xyz
'x, y, z'
'-x, -y, -z'

loop_
_atom_site_label
_atom_site_type_symbol
_atom_site_fract_x
_atom_site_fract_y
_atom_site_fract_z
_atom_site_U_iso_or_equiv
_atom_site_adp_type
_atom_site_occupancy
_atom_site_symmetry_multiplicity
_atom_site_calc_flag
_atom_site_refinement_flags
_atom_site_disorder_assembly
_atom_site_disorder_group
Pd1X Pd 0.24769(4) 0.27933(5) 0.82089(4) 0.0823(4) Uani 1 1 d . . .
Pd2X Pd 0.53449(5) -0.04981(5) 0.68618(4) 0.0878(4) Uani 1 1 d . . .
Pd3X Pd 0.45451(6) 0.33487(5) 0.46957(4) 0.1026(5) Uani 1 1 d . . .
Pd4X Pd 0.71571(5) 0.30339(5) 1.03587(4) 0.0859(4) Uani 1 1 d . . .
Pd5X Pd 0.65049(5) 0.68216(4) 0.81844(4) 0.0762(3) Uani 1 1 d . . .
Pd6X Pd 0.92730(5) 0.34115(5) 0.67837(5) 0.0968(4) Uani 1 1 d . . .
N20H N 0.6154(4) 0.6223(4) 0.8481(4) 0.069(3) Uani 1 1 d . . .
N21H N 0.5085(4) 0.3900(4) 0.9209(4) 0.080(3) Uani 1 1 d . . .
N22H N 0.4951(4) 0.4584(4) 0.8811(4) 0.075(3) Uani 1 1 d . . .
N23H N 0.5812(4) 0.4626(4) 0.9216(4) 0.079(3) Uani 1 1 d . . .
N24H N 0.6628(5) 0.3440(5) 1.0085(4) 0.085(4) Uani 1 1 d . . .
N25H N 0.3210(4) 0.3269(4) 0.8480(4) 0.073(3) Uani 1 1 d . . .
N40H N 0.5187(6) 0.3711(6) 0.5167(4) 0.105(4) Uani 1 1 d . . .
N41H N 0.7212(5) 0.4810(6) 0.6800(4) 0.095(4) Uani 1 1 d . . .
N42H N 0.6337(6) 0.4775(6) 0.6445(4) 0.109(4) Uani 1 1 d . . .
N43H N 0.6878(6) 0.4201(5) 0.6179(4) 0.098(4) Uani 1 1 d . . .
N44H N 0.8655(5) 0.3790(5) 0.6658(4) 0.095(4) Uani 1 1 d . . .
N45H N 0.6586(5) 0.6243(4) 0.7710(4) 0.084(3) Uani 1 1 d . . .
N60H N 0.5870(4) 0.0148(4) 0.7213(4) 0.080(3) Uani 1 1 d . . .
N61H N 0.7632(5) 0.2477(4) 0.8250(4) 0.082(3) Uani 1 1 d . . .
N62H N 0.6892(4) 0.1741(4) 0.8264(4) 0.077(3) Uani 1 1 d . . .
N63H N 0.7262(5) 0.1846(4) 0.7633(4) 0.081(3) Uani 1 1 d . . .
N64H N 0.8789(5) 0.3041(4) 0.7164(4) 0.080(3) Uani 1 1 d . . .
N65H N 0.7221(4) 0.2714(4) 0.9760(4) 0.071(3) Uani 1 1 d . . .
N80H N 0.4325(6) 0.2873(5) 0.5118(4) 0.094(4) Uani 1 1 d . . .
N81H N 0.3886(5) 0.1505(4) 0.6804(4) 0.086(4) Uani 1 1 d . . .
N82H N 0.3755(6) 0.2208(5) 0.6424(4) 0.100(4) Uani 1 1 d . . .
N83H N 0.4245(5) 0.1567(5) 0.6175(4) 0.094(4) Uani 1 1 d . . .
N84H N 0.4898(4) 0.0028(4) 0.6697(4) 0.081(3) Uani 1 1 d . . .
N85H N 0.2847(4) 0.2515(4) 0.7732(4) 0.076(3) Uani 1 1 d . . .
C20H C 0.5639(6) 0.6028(6) 0.8392(5) 0.086(4) Uiso 1 1 d . . .
H100 H 0.5429 0.6197 0.8217 0.104 Uiso 1 1 calc R . .
C21H C 0.5366(6) 0.5541(5) 0.8559(4) 0.079(4) Uiso 1 1 d . . .
H101 H 0.4995 0.5400 0.8498 0.094 Uiso 1 1 calc R . .
C22H C 0.5714(5) 0.5320(5) 0.8812(4) 0.065(3) Uiso 1 1 d . . .
C23H C 0.6255(6) 0.5532(6) 0.8916(5) 0.095(5) Uiso 1 1 d . . .
H103 H 0.6485 0.5386 0.9094 0.114 Uiso 1 1 calc R . .
C24H C 0.6432(6) 0.5987(6) 0.8733(5) 0.082(4) Uiso 1 1 d . . .
H104 H 0.6800 0.6142 0.8800 0.098 Uiso 1 1 calc R . .
C25H C 0.5478(6) 0.4813(5) 0.8948(5) 0.075(4) Uiso 1 1 d . . .
C26H C 0.5602(5) 0.4148(5) 0.9329(4) 0.068(4) Uiso 1 1 d . . .
C27H C 0.4802(5) 0.4129(6) 0.8946(4) 0.068(4) Uiso 1 1 d . . .
C28H C 0.6807(6) 0.3918(6) 0.9966(5) 0.087(4) Uiso 1 1 d . . .
H110 H 0.7172 0.4082 1.0046 0.105 Uiso 1 1 calc R . .
C29H C 0.6493(6) 0.4170(6) 0.9739(5) 0.083(4) Uiso 1 1 d . . .
H111 H 0.6631 0.4508 0.9671 0.099 Uiso 1 1 calc R . .
C30H C 0.5956(6) 0.3919(6) 0.9606(5) 0.079(4) Uiso 1 1 d . . .
C31H C 0.5767(6) 0.3430(6) 0.9729(5) 0.086(4) Uiso 1 1 d . . .
H113 H 0.5404 0.3261 0.9652 0.103 Uiso 1 1 calc R . .
C32H C 0.6112(6) 0.3194(6) 0.9962(5) 0.086(4) Uiso 1 1 d . . .
H114 H 0.5985 0.2856 1.0036 0.103 Uiso 1 1 calc R . .
C33H C 0.3528(6) 0.3067(6) 0.8730(5) 0.091(5) Uiso 1 1 d . . .
H109 H 0.3392 0.2734 0.8808 0.109 Uiso 1 1 calc R . .
C34H C 0.4048(6) 0.3317(6) 0.8884(5) 0.080(4) Uiso 1 1 d . . .
H108 H 0.4270 0.3149 0.9051 0.096 Uiso 1 1 calc R . .
C35H C 0.4239(6) 0.3820(6) 0.8790(5) 0.082(4) Uiso 1 1 d . . .
C36H C 0.3881(6) 0.4031(6) 0.8552(5) 0.082(4) Uiso 1 1 d . . .
H106 H 0.3983 0.4382 0.8496 0.099 Uiso 1 1 calc R . .
C37H C 0.3349(6) 0.3726(6) 0.8383(5) 0.081(4) Uiso 1 1 d . . .
H105 H 0.3112 0.3866 0.8205 0.097 Uiso 1 1 calc R . .
C40H C 0.5114(8) 0.4110(8) 0.5463(6) 0.116(6) Uiso 1 1 d . . .
H122 H 0.4786 0.4223 0.5447 0.140 Uiso 1 1 calc R . .
C41H C 0.5514(8) 0.4340(8) 0.5777(6) 0.117(6) Uiso 1 1 d . . .
H121 H 0.5470 0.4618 0.5983 0.141 Uiso 1 1 calc R . .
C42H C 0.5993(7) 0.4167(7) 0.5798(6) 0.104(5) Uiso 1 1 d . . .
C43H C 0.6068(8) 0.3770(8) 0.5496(6) 0.121(6) Uiso 1 1 d . . .
H119 H 0.6386 0.3638 0.5502 0.146 Uiso 1 1 calc R . .
C44H C 0.5621(9) 0.3577(8) 0.5174(7) 0.128(7) Uiso 1 1 d . . .
H118 H 0.5660 0.3325 0.4945 0.153 Uiso 1 1 calc R . .
C45H C 0.6422(7) 0.4377(7) 0.6167(6) 0.096(5) Uiso 1 1 d . . .
C46H C 0.7263(7) 0.4404(7) 0.6504(6) 0.094(5) Uiso 1 1 d . . .
C47H C 0.6753(7) 0.4991(6) 0.6773(6) 0.094(5) Uiso 1 1 d . . .
C48H C 0.8231(7) 0.3557(7) 0.6357(6) 0.101(5) Uiso 1 1 d . . .
H132 H 0.8256 0.3239 0.6186 0.121 Uiso 1 1 calc R . .
C49H C 0.7778(7) 0.3738(7) 0.6281(6) 0.111(5) Uiso 1 1 d . . .
H131 H 0.7501 0.3572 0.6058 0.133 Uiso 1 1 calc R . .
C50H C 0.7752(6) 0.4208(6) 0.6568(5) 0.089(4) Uiso 1 1 d . . .
C51H C 0.8174(6) 0.4430(6) 0.6875(5) 0.088(4) Uiso 1 1 d . . .
H129 H 0.8157 0.4738 0.7062 0.106 Uiso 1 1 calc R . .
C52H C 0.8605(7) 0.4230(7) 0.6921(5) 0.093(5) Uiso 1 1 d . . .
H128 H 0.8886 0.4395 0.7140 0.112 Uiso 1 1 calc R . .
C53H C 0.7009(6) 0.6022(6) 0.7746(5) 0.089(4) Uiso 1 1 d . . .
H127 H 0.7268 0.6152 0.7989 0.107 Uiso 1 1 calc R . .
C54H C 0.7102(7) 0.5613(6) 0.7454(5) 0.096(5) Uiso 1 1 d . . .
H126 H 0.7410 0.5468 0.7487 0.115 Uiso 1 1 calc R . .
C55H C 0.6690(6) 0.5432(6) 0.7100(5) 0.087(4) Uiso 1 1 d . . .
C56H C 0.6244(6) 0.5651(6) 0.7060(5) 0.092(5) Uiso 1 1 d . . .
H124 H 0.5973 0.5527 0.6825 0.110 Uiso 1 1 calc R . .
C57H C 0.6204(6) 0.6063(6) 0.7379(5) 0.086(4) Uiso 1 1 d . . .
H123 H 0.5900 0.6215 0.7358 0.104 Uiso 1 1 calc R . .
C60H C 0.6221(6) 0.0441(6) 0.7013(5) 0.089(4) Uiso 1 1 d . . .
H154 H 0.6234 0.0324 0.6724 0.107 Uiso 1 1 calc R . .
C61H C 0.6561(6) 0.0904(6) 0.7215(5) 0.082(4) Uiso 1 1 d . . .
H155 H 0.6808 0.1088 0.7062 0.099 Uiso 1 1 calc R . .
C62H C 0.6554(5) 0.1113(5) 0.7633(4) 0.071(4) Uiso 1 1 d . . .
C63H C 0.6171(6) 0.0840(6) 0.7836(5) 0.091(5) Uiso 1 1 d . . .
H157 H 0.6131 0.0973 0.8116 0.109 Uiso 1 1 calc R . .
C64H C 0.5825(6) 0.0333(6) 0.7608(5) 0.084(4) Uiso 1 1 d . . .
H158 H 0.5567 0.0139 0.7748 0.101 Uiso 1 1 calc R . .
C65H C 0.6892(6) 0.1579(6) 0.7853(5) 0.076(4) Uiso 1 1 d . . .
C66H C 0.7603(6) 0.2266(6) 0.7855(5) 0.074(4) Uiso 1 1 d . . .
C67H C 0.7253(6) 0.2177(6) 0.8449(5) 0.087(4) Uiso 1 1 d . . .
C68H C 0.8799(6) 0.3212(6) 0.7557(5) 0.089(4) Uiso 1 1 d . . .
H164 H 0.9076 0.3497 0.7696 0.107 Uiso 1 1 calc R . .
C69H C 0.8406(6) 0.2984(6) 0.7786(6) 0.098(5) Uiso 1 1 d . . .
H165 H 0.8409 0.3134 0.8071 0.118 Uiso 1 1 calc R . .
C70H C 0.8028(5) 0.2559(5) 0.7608(5) 0.075(4) Uiso 1 1 d . . .
C71H C 0.8046(6) 0.2353(6) 0.7195(5) 0.091(5) Uiso 1 1 d . . .
H167 H 0.7803 0.2039 0.7059 0.109 Uiso 1 1 calc R . .
C72H C 0.8430(6) 0.2618(6) 0.6979(6) 0.096(5) Uiso 1 1 d . . .
H168 H 0.8431 0.2488 0.6691 0.115 Uiso 1 1 calc R . .
C73H C 0.6888(6) 0.2301(6) 0.9549(5) 0.083(4) Uiso 1 1 d . . .
H159 H 0.6631 0.2119 0.9695 0.099 Uiso 1 1 calc R . .
C74H C 0.6879(6) 0.2105(6) 0.9130(5) 0.086(4) Uiso 1 1 d . . .
H160 H 0.6624 0.1799 0.8995 0.103 Uiso 1 1 calc R . .
C75H C 0.7253(5) 0.2367(5) 0.8906(4) 0.073(4) Uiso 1 1 d . . .
C76H C 0.7588(6) 0.2807(6) 0.9108(5) 0.086(4) Uiso 1 1 d . . .
H162 H 0.7837 0.3005 0.8964 0.103 Uiso 1 1 calc R . .
C77H C 0.7571(7) 0.2980(7) 0.9547(5) 0.097(5) Uiso 1 1 d . . .
H163 H 0.7813 0.3291 0.9690 0.116 Uiso 1 1 calc R . .
C80H C 0.4532(7) 0.2432(8) 0.5179(6) 0.117(6) Uiso 1 1 d . . .
H145 H 0.4766 0.2336 0.4991 0.140 Uiso 1 1 calc R . .
C81H C 0.4433(6) 0.2113(7) 0.5490(5) 0.101(5) Uiso 1 1 d . . .
H144 H 0.4561 0.1797 0.5503 0.121 Uiso 1 1 calc R . .
C82H C 0.4131(7) 0.2304(7) 0.5777(5) 0.097(5) Uiso 1 1 d . . .
C83H C 0.3898(7) 0.2749(7) 0.5734(6) 0.119(6) Uiso 1 1 d . . .
H142 H 0.3665 0.2853 0.5920 0.143 Uiso 1 1 calc R . .
C84H C 0.4023(7) 0.3021(7) 0.5411(6) 0.103(5) Uiso 1 1 d . . .
H141 H 0.3890 0.3334 0.5391 0.124 Uiso 1 1 calc R . .
C85H C 0.4031(7) 0.2005(8) 0.6154(6) 0.107(5) Uiso 1 1 d . . .
C86H C 0.4163(6) 0.1353(6) 0.6510(6) 0.085(4) Uiso 1 1 d . . .
C87H C 0.3697(6) 0.1913(7) 0.6760(5) 0.088(4) Uiso 1 1 d . . .
C88H C 0.4536(6) 0.0178(6) 0.6948(5) 0.085(4) Uiso 1 1 d . . .
H146 H 0.4435 -0.0026 0.7159 0.101 Uiso 1 1 calc R . .
C89H C 0.4328(6) 0.0591(6) 0.6905(5) 0.088(4) Uiso 1 1 d . . .
H147 H 0.4116 0.0708 0.7105 0.105 Uiso 1 1 calc R . .
C90H C 0.4420(6) 0.0864(6) 0.6560(5) 0.082(4) Uiso 1 1 d . . .
C91H C 0.4763(6) 0.0722(6) 0.6291(5) 0.087(4) Uiso 1 1 d . . .
H149 H 0.4836 0.0897 0.6058 0.104 Uiso 1 1 calc R . .
C92H C 0.4990(7) 0.0318(6) 0.6380(5) 0.096(5) Uiso 1 1 d . . .
H150 H 0.5239 0.0226 0.6204 0.116 Uiso 1 1 calc R . .
C93H C 0.2875(6) 0.2744(6) 0.7370(5) 0.093(5) Uiso 1 1 d . . .
H136 H 0.2705 0.3031 0.7339 0.112 Uiso 1 1 calc R . .
C94H C 0.3147(6) 0.2563(6) 0.7052(5) 0.090(4) Uiso 1 1 d . . .
H137 H 0.3167 0.2729 0.6809 0.108 Uiso 1 1 calc R . .
C95H C 0.3390(6) 0.2136(6) 0.7094(5) 0.079(4) Uiso 1 1 d . . .
C96H C 0.3375(6) 0.1915(6) 0.7456(5) 0.098(5) Uiso 1 1 d . . .
H139 H 0.3564 0.1645 0.7501 0.118 Uiso 1 1 calc R . .
C97H C 0.3082(6) 0.2090(7) 0.7749(5) 0.098(5) Uiso 1 1 d . . .
H140 H 0.3039 0.1904 0.7980 0.117 Uiso 1 1 calc R . .
N10X N 0.2101(6) 0.3066(6) 0.8705(5) 0.116(5) Uiso 1 1 d . . .
N11X N 0.1735(6) 0.2283(6) 0.7931(5) 0.111(4) Uiso 1 1 d . . .
N20X N 0.4852(6) -0.1156(6) 0.6497(5) 0.117(5) Uiso 1 1 d . . .
N21X N 0.5837(7) -0.1023(6) 0.7042(5) 0.126(5) Uiso 1 1 d . . .
N30X N 0.3896(7) 0.2973(7) 0.4235(5) 0.130(5) Uiso 1 1 d . . .
N31X N 0.4790(8) 0.3859(7) 0.4272(6) 0.144(6) Uiso 1 1 d . . .
N40X N 0.7710(7) 0.2642(6) 1.0648(5) 0.122(5) Uiso 1 1 d . . .
N41X N 0.7077(7) 0.3339(6) 1.0983(5) 0.123(5) Uiso 1 1 d . . .
N50X N 0.6895(5) 0.7438(5) 0.7886(4) 0.099(4) Uiso 1 1 d . . .
N51X N 0.6424(5) 0.7424(5) 0.8663(4) 0.089(4) Uiso 1 1 d . . .
N60X N 0.9893(6) 0.3032(6) 0.6933(5) 0.106(4) Uiso 1 1 d . . .
N61X N 0.9739(7) 0.3818(7) 0.6373(6) 0.132(5) Uiso 1 1 d . . .
C10X C 0.2343(10) 0.2914(10) 0.9142(8) 0.178(10) Uiso 1 1 d . . .
H26A H 0.2706 0.3121 0.9229 0.267 Uiso 1 1 calc R . .
H26B H 0.2346 0.2535 0.9103 0.267 Uiso 1 1 calc R . .
H26C H 0.2123 0.2994 0.9360 0.267 Uiso 1 1 calc R . .
C11X C 0.2116(9) 0.3619(9) 0.8750(7) 0.157(8) Uiso 1 1 d . . .
H26D H 0.2447 0.3813 0.8925 0.235 Uiso 1 1 calc R . .
H26E H 0.1813 0.3697 0.8885 0.235 Uiso 1 1 calc R . .
H26F H 0.2096 0.3729 0.8472 0.235 Uiso 1 1 calc R . .
C12X C 0.1510(10) 0.2721(10) 0.8551(9) 0.166(9) Uiso 1 1 d . . .
H26G H 0.1452 0.2442 0.8732 0.200 Uiso 1 1 calc R . .
H26H H 0.1262 0.2956 0.8615 0.200 Uiso 1 1 calc R . .
C13X C 0.1371(15) 0.2499(16) 0.8180(13) 0.265(17) Uiso 1 1 d . . .
H26I H 0.1232 0.2757 0.8024 0.318 Uiso 1 1 calc R . .
H26J H 0.1066 0.2204 0.8180 0.318 Uiso 1 1 calc R . .
C14X C 0.1781(9) 0.1737(9) 0.7881(8) 0.167(9) Uiso 1 1 d . . .
H26K H 0.2041 0.1682 0.7691 0.251 Uiso 1 1 calc R . .
H26L H 0.1436 0.1509 0.7763 0.251 Uiso 1 1 calc R . .
H26M H 0.1899 0.1649 0.8157 0.251 Uiso 1 1 calc R . .
C15X C 0.1545(9) 0.2423(9) 0.7519(8) 0.165(9) Uiso 1 1 d . . .
H26N H 0.1606 0.2809 0.7541 0.248 Uiso 1 1 calc R . .
H26O H 0.1165 0.2270 0.7442 0.248 Uiso 1 1 calc R . .
H26P H 0.1739 0.2282 0.7303 0.248 Uiso 1 1 calc R . .
C20X C 0.4322(8) -0.1220(8) 0.6539(7) 0.142(7) Uiso 1 1 d . . .
H21A H 0.4150 -0.1596 0.6467 0.212 Uiso 1 1 calc R . .
H21B H 0.4151 -0.1018 0.6349 0.212 Uiso 1 1 calc R . .
H21C H 0.4286 -0.1090 0.6831 0.212 Uiso 1 1 calc R . .
C21X C 0.4832(10) -0.1132(10) 0.6027(8) 0.170(9) Uiso 1 1 d . . .
H21D H 0.4975 -0.0768 0.5987 0.254 Uiso 1 1 calc R . .
H21E H 0.4463 -0.1243 0.5888 0.254 Uiso 1 1 calc R . .
H21F H 0.5044 -0.1369 0.5903 0.254 Uiso 1 1 calc R . .
C22X C 0.5056(11) -0.1599(10) 0.6655(8) 0.172(9) Uiso 1 1 d . . .
H21G H 0.4882 -0.1680 0.6902 0.206 Uiso 1 1 calc R . .
H21H H 0.4942 -0.1915 0.6433 0.206 Uiso 1 1 calc R . .
C23X C 0.5567(13) -0.1529(12) 0.6764(10) 0.211(12) Uiso 1 1 d . . .
H21I H 0.5734 -0.1552 0.6503 0.253 Uiso 1 1 calc R . .
H21J H 0.5636 -0.1825 0.6909 0.253 Uiso 1 1 calc R . .
C24X C 0.5814(8) -0.1101(8) 0.7481(7) 0.144(7) Uiso 1 1 d . . .
H21K H 0.6066 -0.1319 0.7563 0.216 Uiso 1 1 calc R . .
H21L H 0.5454 -0.1280 0.7510 0.216 Uiso 1 1 calc R . .
H21M H 0.5907 -0.0756 0.7665 0.216 Uiso 1 1 calc R . .
C25X C 0.6408(9) -0.0855(10) 0.6945(8) 0.171(9) Uiso 1 1 d . . .
H21N H 0.6398 -0.0746 0.6666 0.256 Uiso 1 1 calc R . .
H21O H 0.6587 -0.1154 0.6949 0.256 Uiso 1 1 calc R . .
H21P H 0.6603 -0.0557 0.7159 0.256 Uiso 1 1 calc R . .
C30X C 0.3870(9) 0.2393(9) 0.4140(7) 0.158(8) Uiso 1 1 d . . .
H22A H 0.3860 0.2242 0.4401 0.236 Uiso 1 1 calc R . .
H22B H 0.4183 0.2331 0.4014 0.236 Uiso 1 1 calc R . .
H22C H 0.3548 0.2225 0.3941 0.236 Uiso 1 1 calc R . .
C31X C 0.3418(9) 0.3029(9) 0.4323(7) 0.160(8) Uiso 1 1 d . . .
H22D H 0.3303 0.3300 0.4174 0.240 Uiso 1 1 calc R . .
H22E H 0.3437 0.3138 0.4628 0.240 Uiso 1 1 calc R . .
H22F H 0.3163 0.2691 0.4233 0.240 Uiso 1 1 calc R . .
C32X C 0.3996(10) 0.3193(10) 0.3837(8) 0.168(9) Uiso 1 1 d . . .
H22G H 0.3654 0.3172 0.3657 0.202 Uiso 1 1 calc R . .
H22H H 0.4208 0.2982 0.3676 0.202 Uiso 1 1 calc R . .
C33X C 0.4292(12) 0.3762(12) 0.3949(10) 0.201(11) Uiso 1 1 d . . .
H22I H 0.4048 0.3978 0.4060 0.242 Uiso 1 1 calc R . .
H22J H 0.4393 0.3889 0.3688 0.242 Uiso 1 1 calc R . .
C34X C 0.5276(12) 0.3846(12) 0.4194(10) 0.218(12) Uiso 1 1 d . . .
H22K H 0.5499 0.3827 0.4455 0.327 Uiso 1 1 calc R . .
H22L H 0.5423 0.4168 0.4084 0.327 Uiso 1 1 calc R . .
H22M H 0.5266 0.3534 0.3984 0.327 Uiso 1 1 calc R . .
C35X C 0.4910(11) 0.4447(11) 0.4464(9) 0.207(12) Uiso 1 1 d . . .
H22N H 0.4740 0.4645 0.4270 0.311 Uiso 1 1 calc R . .
H22O H 0.5294 0.4585 0.4511 0.311 Uiso 1 1 calc R . .
H22P H 0.4771 0.4489 0.4733 0.311 Uiso 1 1 calc R . .
C40X C 0.7453(10) 0.2058(10) 1.0514(9) 0.189(10) Uiso 1 1 d . . .
H23A H 0.7111 0.2023 1.0339 0.283 Uiso 1 1 calc R . .
H23B H 0.7398 0.1893 1.0765 0.283 Uiso 1 1 calc R . .
H23C H 0.7685 0.1882 1.0353 0.283 Uiso 1 1 calc R . .
C41X C 0.8208(10) 0.2764(10) 1.0530(8) 0.171(9) Uiso 1 1 d . . .
H23D H 0.8474 0.2720 1.0756 0.256 Uiso 1 1 calc R . .
H23E H 0.8282 0.3132 1.0480 0.256 Uiso 1 1 calc R . .
H23F H 0.8223 0.2526 1.0272 0.256 Uiso 1 1 calc R . .
C42X C 0.7689(11) 0.2769(11) 1.1120(9) 0.180(10) Uiso 1 1 d . . .
H23G H 0.7592 0.2428 1.1224 0.216 Uiso 1 1 calc R . .
H23H H 0.8053 0.2939 1.1259 0.216 Uiso 1 1 calc R . .
C43X C 0.7401(13) 0.3042(13) 1.1241(10) 0.214(13) Uiso 1 1 d . . .
H23I H 0.7623 0.3313 1.1469 0.257 Uiso 1 1 calc R . .
H23J H 0.7144 0.2815 1.1379 0.257 Uiso 1 1 calc R . .
C44X C 0.6537(8) 0.3232(8) 1.1068(7) 0.144(7) Uiso 1 1 d . . .
H23K H 0.6418 0.2850 1.1066 0.216 Uiso 1 1 calc R . .
H23L H 0.6309 0.3346 1.0852 0.216 Uiso 1 1 calc R . .
H23M H 0.6518 0.3425 1.1346 0.216 Uiso 1 1 calc R . .
C45X C 0.7326(8) 0.3916(8) 1.1065(7) 0.147(8) Uiso 1 1 d . . .
H23N H 0.7127 0.4101 1.0880 0.221 Uiso 1 1 calc R . .
H23O H 0.7694 0.3966 1.1009 0.221 Uiso 1 1 calc R . .
H23P H 0.7319 0.4059 1.1360 0.221 Uiso 1 1 calc R . .
C50X C 0.7479(9) 0.7441(9) 0.7910(8) 0.167(9) Uiso 1 1 d . . .
H25A H 0.7629 0.7443 0.8203 0.250 Uiso 1 1 calc R . .
H25B H 0.7659 0.7758 0.7811 0.250 Uiso 1 1 calc R . .
H25C H 0.7529 0.7124 0.7732 0.250 Uiso 1 1 calc R . .
C51X C 0.6682(8) 0.7409(8) 0.7440(6) 0.127(6) Uiso 1 1 d . . .
H25D H 0.6723 0.7768 0.7370 0.191 Uiso 1 1 calc R . .
H25E H 0.6304 0.7237 0.7392 0.191 Uiso 1 1 calc R . .
H25F H 0.6876 0.7203 0.7262 0.191 Uiso 1 1 calc R . .
C52X C 0.6766(11) 0.7939(10) 0.8124(9) 0.179(10) Uiso 1 1 d . . .
H25G H 0.7051 0.8247 0.8111 0.215 Uiso 1 1 calc R . .
H25H H 0.6430 0.7999 0.7980 0.215 Uiso 1 1 calc R . .
C53X C 0.6715(9) 0.7911(8) 0.8535(7) 0.142(7) Uiso 1 1 d . . .
H25I H 0.6545 0.8203 0.8637 0.170 Uiso 1 1 calc R . .
H25J H 0.7079 0.7990 0.8693 0.170 Uiso 1 1 calc R . .
C54X C 0.6673(9) 0.7338(9) 0.9061(7) 0.153(8) Uiso 1 1 d . . .
H25K H 0.6417 0.7102 0.9188 0.230 Uiso 1 1 calc R . .
H25L H 0.6795 0.7678 0.9250 0.230 Uiso 1 1 calc R . .
H25M H 0.6978 0.7176 0.9017 0.230 Uiso 1 1 calc R . .
C55X C 0.5862(8) 0.7445(8) 0.8675(7) 0.137(7) Uiso 1 1 d . . .
H25N H 0.5698 0.7167 0.8823 0.206 Uiso 1 1 calc R . .
H25O H 0.5676 0.7391 0.8386 0.206 Uiso 1 1 calc R . .
H25P H 0.5839 0.7793 0.8822 0.206 Uiso 1 1 calc R . .
C60X C 1.0095(9) 0.3138(9) 0.7357(7) 0.150(8) Uiso 1 1 d . . .
H24A H 0.9816 0.3013 0.7521 0.225 Uiso 1 1 calc R . .
H24B H 1.0226 0.3521 0.7443 0.225 Uiso 1 1 calc R . .
H24C H 1.0389 0.2957 0.7407 0.225 Uiso 1 1 calc R . .
C61X C 0.9735(10) 0.2457(10) 0.6785(8) 0.188(10) Uiso 1 1 d . . .
H24D H 1.0047 0.2319 0.6722 0.282 Uiso 1 1 calc R . .
H24E H 0.9473 0.2388 0.6530 0.282 Uiso 1 1 calc R . .
H24F H 0.9578 0.2282 0.7005 0.282 Uiso 1 1 calc R . .
C62X C 1.0351(14) 0.3248(14) 0.6630(12) 0.245(15) Uiso 1 1 d . . .
H24G H 1.0697 0.3398 0.6811 0.294 Uiso 1 1 calc R . .
H24H H 1.0396 0.2946 0.6427 0.294 Uiso 1 1 calc R . .
C63X C 1.0210(12) 0.3606(12) 0.6427(10) 0.200(11) Uiso 1 1 d . . .
H24I H 1.0265 0.3489 0.6134 0.239 Uiso 1 1 calc R . .
H24J H 1.0495 0.3924 0.6534 0.239 Uiso 1 1 calc R . .
C64X C 0.9846(8) 0.4343(8) 0.6496(7) 0.142(7) Uiso 1 1 d . . .
H24K H 0.9525 0.4480 0.6432 0.213 Uiso 1 1 calc R . .
H24L H 1.0125 0.4510 0.6347 0.213 Uiso 1 1 calc R . .
H24M H 0.9968 0.4424 0.6801 0.213 Uiso 1 1 calc R . .
C65X C 0.9473(11) 0.3680(11) 0.5946(9) 0.192(11) Uiso 1 1 d . . .
H24N H 0.9218 0.3906 0.5899 0.288 Uiso 1 1 calc R . .
H24O H 0.9285 0.3308 0.5896 0.288 Uiso 1 1 calc R . .
H24P H 0.9735 0.3730 0.5751 0.288 Uiso 1 1 calc R . .
Pd1Y Pd -0.04776(4) -0.36966(5) 0.95684(4) 0.0848(4) Uani 1 1 d . . .
Pd2Y Pd 0.25170(6) -0.03728(7) 0.54186(4) 0.1221(6) Uani 1 1 d . . .
Pd3Y Pd 0.32864(6) -0.43830(6) 0.71920(5) 0.1171(5) Uani 1 1 d . . .
Pd4Y Pd -0.15221(6) -0.42789(6) 0.54191(4) 0.1095(5) Uani 1 1 d . . .
Pd5Y Pd 0.35224(5) 0.03066(5) 0.95862(4) 0.0935(4) Uani 1 1 d . . .
Pd6Y Pd -0.12078(6) 0.03573(6) 0.77980(7) 0.1272(6) Uani 1 1 d . . .
N20L N 0.3445(5) -0.0186(6) 0.9011(4) 0.104(4) Uani 1 1 d . . .
N21L N 0.3162(8) -0.1742(8) 0.7043(4) 0.152(7) Uani 1 1 d . . .
N22L N 0.3297(8) -0.1645(8) 0.7826(5) 0.147(6) Uani 1 1 d . . .
N23L N 0.3125(7) -0.0904(6) 0.7492(5) 0.127(5) Uani 1 1 d . . .
N24L N 0.2758(6) -0.0647(7) 0.5954(5) 0.118(5) Uani 1 1 d . . .
N25L N 0.3393(9) -0.3568(6) 0.7289(5) 0.152(7) Uani 1 1 d . . .
N40L N 0.1759(6) -0.0588(6) 0.5573(5) 0.117(5) Uani 1 1 d . . .
N41L N -0.0608(6) -0.1603(6) 0.6299(6) 0.119(5) Uani 1 1 d . . .
N42L N 0.0050(6) -0.1700(6) 0.5842(5) 0.119(5) Uani 1 1 d . . .
N43L N 0.0149(5) -0.0877(6) 0.6300(5) 0.108(5) Uani 1 1 d . . .
N44L N -0.0919(5) -0.0087(5) 0.7374(5) 0.113(5) Uani 1 1 d . . .
N45L N -0.1219(5) -0.3464(5) 0.5580(4) 0.102(4) Uani 1 1 d . . .
N60L N 0.2729(6) 0.0024(5) 0.9576(5) 0.108(4) Uani 1 1 d . . .
N61L N 0.0035(6) -0.1092(6) 0.9145(5) 0.130(5) Uani 1 1 d . . .
N62L N 0.0925(5) -0.1146(6) 0.9469(5) 0.125(5) Uani 1 1 d . . .
N63L N 0.0748(6) -0.0392(6) 0.9138(6) 0.130(6) Uani 1 1 d . . .
N64L N -0.0764(5) 0.0085(5) 0.8247(6) 0.137(6) Uani 1 1 d . . .
N65L N -0.0219(5) -0.2882(5) 0.9566(4) 0.100(4) Uani 1 1 d . . .
N80L N -0.1022(6) -0.4343(5) 0.5936(4) 0.096(4) Uani 1 1 d . . .
N81L N 0.0770(7) -0.4112(7) 0.7769(5) 0.133(5) Uani 1 1 d . . .
N82L N -0.0091(5) -0.4097(5) 0.7435(4) 0.096(4) Uani 1 1 d . . .
N83L N 0.0569(6) -0.4300(7) 0.6998(4) 0.130(5) Uani 1 1 d . . .
N84L N 0.2492(7) -0.4411(7) 0.7241(6) 0.140(6) Uani 1 1 d . . .
N85L N -0.0232(5) -0.3821(5) 0.8987(4) 0.089(4) Uani 1 1 d . . .
C20L C 0.3516(6) -0.0662(7) 0.8989(6) 0.098(5) Uiso 1 1 d . . .
H414 H 0.3622 -0.0780 0.9244 0.117 Uiso 1 1 calc R . .
C21L C 0.3446(7) -0.1027(8) 0.8606(6) 0.117(6) Uiso 1 1 d . . .
H413 H 0.3494 -0.1380 0.8604 0.141 Uiso 1 1 calc R . .
C22L C 0.3293(7) -0.0825(7) 0.8209(6) 0.109(5) Uiso 1 1 d . . .
C23L C 0.3200(8) -0.0312(9) 0.8239(7) 0.136(7) Uiso 1 1 d . . .
H411 H 0.3070 -0.0183 0.7995 0.163 Uiso 1 1 calc R . .
C24L C 0.3301(7) 0.0010(8) 0.8636(7) 0.121(6) Uiso 1 1 d . . .
H410 H 0.3272 0.0370 0.8654 0.145 Uiso 1 1 calc R . .
C25L C 0.3212(8) -0.1136(9) 0.7817(7) 0.113(6) Uiso 1 1 d . . .
C26L C 0.3096(9) -0.1238(11) 0.7138(9) 0.145(8) Uiso 1 1 d . . .
C27L C 0.3271(9) -0.1921(9) 0.7415(8) 0.138(7) Uiso 1 1 d . . .
C28L C 0.2852(7) -0.0312(8) 0.6343(6) 0.108(5) Uiso 1 1 d . . .
H409 H 0.2829 0.0050 0.6356 0.129 Uiso 1 1 calc R . .
C29L C 0.2979(7) -0.0508(7) 0.6710(6) 0.110(5) Uiso 1 1 d . . .
H408 H 0.3067 -0.0279 0.6974 0.131 Uiso 1 1 calc R . .
C30L C 0.2976(7) -0.1022(8) 0.6690(6) 0.115(6) Uiso 1 1 d . . .
C31L C 0.2903(7) -0.1382(8) 0.6307(7) 0.124(6) Uiso 1 1 d . . .
H406 H 0.2924 -0.1744 0.6291 0.149 Uiso 1 1 calc R . .
C32L C 0.2799(8) -0.1144(9) 0.5965(7) 0.132(7) Uiso 1 1 d . . .
H405 H 0.2750 -0.1365 0.5698 0.158 Uiso 1 1 calc R . .
C33L C 0.3252(9) -0.3367(10) 0.6983(8) 0.146(8) Uiso 1 1 d . . .
H400 H 0.3153 -0.3607 0.6726 0.175 Uiso 1 1 calc R . .
C34L C 0.3211(9) -0.2802(9) 0.6947(8) 0.150(8) Uiso 1 1 d . . .
H401 H 0.3145 -0.2664 0.6693 0.180 Uiso 1 1 calc R . .
C35L C 0.3292(9) -0.2513(9) 0.7374(8) 0.142(7) Uiso 1 1 d . . .
C36L C 0.3450(7) -0.2750(8) 0.7728(7) 0.125(6) Uiso 1 1 d . . .
H403 H 0.3551 -0.2551 0.8003 0.150 Uiso 1 1 calc R . .
C37L C 0.3449(8) -0.3279(9) 0.7650(8) 0.133(7) Uiso 1 1 d . . .
H404 H 0.3496 -0.3449 0.7889 0.159 Uiso 1 1 calc R . .
C40L C 0.1500(9) -0.1097(9) 0.5440(7) 0.140(7) Uiso 1 1 d . . .
H440 H 0.1652 -0.1326 0.5259 0.168 Uiso 1 1 calc R . .
C41L C 0.0995(8) -0.1294(8) 0.5571(6) 0.116(6) Uiso 1 1 d . . .
H439 H 0.0805 -0.1646 0.5467 0.139 Uiso 1 1 calc R . .
C42L C 0.0806(8) -0.0986(8) 0.5832(6) 0.113(6) Uiso 1 1 d . . .
C43L C 0.1100(8) -0.0459(8) 0.6003(6) 0.122(6) Uiso 1 1 d . . .
H437 H 0.0972 -0.0242 0.6211 0.146 Uiso 1 1 calc R . .
C44L C 0.1565(8) -0.0277(8) 0.5863(7) 0.118(6) Uiso 1 1 d . . .
H436 H 0.1757 0.0074 0.5968 0.141 Uiso 1 1 calc R . .
C45L C 0.0295(8) -0.1189(8) 0.6009(7) 0.109(6) Uiso 1 1 d . . .
C46L C -0.0318(8) -0.1095(8) 0.6446(6) 0.115(6) Uiso 1 1 d . . .
C47L C -0.0399(9) -0.1873(9) 0.5996(7) 0.119(6) Uiso 1 1 d . . .
C48L C -0.0477(8) 0.0076(7) 0.7202(6) 0.110(5) Uiso 1 1 d . . .
H441 H -0.0284 0.0429 0.7299 0.132 Uiso 1 1 calc R . .
C49L C -0.0282(8) -0.0221(8) 0.6903(6) 0.122(6) Uiso 1 1 d . . .
H442 H 0.0019 -0.0064 0.6786 0.147 Uiso 1 1 calc R . .
C50L C -0.0524(7) -0.0759(7) 0.6763(6) 0.103(5) Uiso 1 1 d . . .
C51L C -0.0996(8) -0.0932(8) 0.6914(6) 0.123(6) Uiso 1 1 d . . .
H444 H -0.1182 -0.1288 0.6825 0.148 Uiso 1 1 calc R . .
C52L C -0.1207(8) -0.0600(8) 0.7192(6) 0.119(6) Uiso 1 1 d . . .
H445 H -0.1552 -0.0722 0.7261 0.143 Uiso 1 1 calc R . .
C53L C -0.1402(8) -0.3159(8) 0.5839(6) 0.109(6) Uiso 1 1 d . . .
H446 H -0.1732 -0.3302 0.5924 0.130 Uiso 1 1 calc R . .
C54L C -0.1175(7) -0.2653(7) 0.6006(6) 0.110(5) Uiso 1 1 d . . .
H447 H -0.1323 -0.2457 0.6214 0.132 Uiso 1 1 calc R . .
C55L C -0.0691(7) -0.2422(7) 0.5851(6) 0.104(5) Uiso 1 1 d . . .
C56L C -0.0510(8) -0.2741(8) 0.5536(6) 0.128(6) Uiso 1 1 d . . .
H449 H -0.0217 -0.2603 0.5403 0.154 Uiso 1 1 calc R . .
C57L C -0.0772(8) -0.3254(8) 0.5431(6) 0.121(6) Uiso 1 1 d . . .
H450 H -0.0632 -0.3482 0.5240 0.145 Uiso 1 1 calc R . .
C60L C 0.2374(8) 0.0276(8) 0.9394(6) 0.124(6) Uiso 1 1 d . . .
H468 H 0.2505 0.0608 0.9312 0.149 Uiso 1 1 calc R . .
C61L C 0.1841(8) 0.0082(8) 0.9323(6) 0.121(6) Uiso 1 1 d . . .
H467 H 0.1608 0.0260 0.9178 0.145 Uiso 1 1 calc R . .
C62L C 0.1639(8) -0.0405(8) 0.9474(6) 0.117(6) Uiso 1 1 d . . .
C63L C 0.1985(7) -0.0633(7) 0.9673(6) 0.109(5) Uiso 1 1 d . . .
H465 H 0.1864 -0.0948 0.9783 0.131 Uiso 1 1 calc R . .
C64L C 0.2547(7) -0.0406(7) 0.9724(6) 0.111(6) Uiso 1 1 d . . .
H464 H 0.2789 -0.0574 0.9870 0.133 Uiso 1 1 calc R . .
C65L C 0.1066(8) -0.0661(8) 0.9346(6) 0.117(6) Uiso 1 1 d . . .
C66L C 0.0276(9) -0.0608(9) 0.9061(6) 0.118(6) Uiso 1 1 d . . .
C67L C 0.0399(9) -0.1337(8) 0.9369(6) 0.115(6) Uiso 1 1 d . . .
C68L C -0.0952(9) -0.0379(9) 0.8414(7) 0.142(7) Uiso 1 1 d . . .
H458 H -0.1320 -0.0533 0.8348 0.170 Uiso 1 1 calc R . .
C69L C -0.0646(7) -0.0628(7) 0.8665(6) 0.108(5) Uiso 1 1 d . . .
H457 H -0.0792 -0.0956 0.8745 0.130 Uiso 1 1 calc R . .
C70L C -0.0097(7) -0.0373(7) 0.8801(6) 0.106(5) Uiso 1 1 d . . .
C71L C 0.0101(8) 0.0111(7) 0.8671(6) 0.113(6) Uiso 1 1 d . . .
H455 H 0.0453 0.0305 0.8769 0.136 Uiso 1 1 calc R . .
C72L C -0.0247(8) 0.0293(8) 0.8389(6) 0.119(6) Uiso 1 1 d . . .
H454 H -0.0099 0.0604 0.8284 0.143 Uiso 1 1 calc R . .
C73L C 0.0294(6) -0.2661(6) 0.9722(5) 0.087(4) Uiso 1 1 d . . .
H463 H 0.0510 -0.2861 0.9861 0.104 Uiso 1 1 calc R . .
C74L C 0.0507(7) -0.2138(7) 0.9677(5) 0.102(5) Uiso 1 1 d . . .
H462 H 0.0864 -0.1976 0.9791 0.123 Uiso 1 1 calc R . .
C75L C 0.0191(7) -0.1868(7) 0.9469(6) 0.105(5) Uiso 1 1 d . . .
C76L C -0.0376(8) -0.2126(8) 0.9298(6) 0.120(6) Uiso 1 1 d . . .
H460 H -0.0617 -0.1949 0.9162 0.144 Uiso 1 1 calc R . .
C77L C -0.0513(8) -0.2654(7) 0.9357(6) 0.109(6) Uiso 1 1 d . . .
H459 H -0.0853 -0.2853 0.9229 0.131 Uiso 1 1 calc R . .
C80L C -0.0494(7) -0.4363(6) 0.5917(6) 0.101(5) Uiso 1 1 d . . .
H423 H -0.0374 -0.4401 0.5650 0.121 Uiso 1 1 calc R . .
C81L C -0.0157(7) -0.4331(6) 0.6263(6) 0.105(5) Uiso 1 1 d . . .
H424 H 0.0198 -0.4358 0.6237 0.127 Uiso 1 1 calc R . .
C82L C -0.0308(6) -0.4254(6) 0.6679(5) 0.089(4) Uiso 1 1 d . . .
C83L C -0.0842(6) -0.4251(6) 0.6688(5) 0.087(4) Uiso 1 1 d . . .
H426 H -0.0967 -0.4223 0.6953 0.105 Uiso 1 1 calc R . .
C84L C -0.1196(7) -0.4287(6) 0.6333(5) 0.096(5) Uiso 1 1 d . . .
H427 H -0.1556 -0.4275 0.6354 0.115 Uiso 1 1 calc R . .
C85L C 0.0077(7) -0.4219(6) 0.7063(5) 0.088(4) Uiso 1 1 d . . .
C86L C 0.0897(8) -0.4245(7) 0.7361(7) 0.106(5) Uiso 1 1 d . . .
C87L C 0.0267(7) -0.4042(6) 0.7781(6) 0.091(5) Uiso 1 1 d . . .
C88L C 0.2308(8) -0.4406(7) 0.7623(7) 0.123(6) Uiso 1 1 d . . .
H422 H 0.2540 -0.4434 0.7864 0.148 Uiso 1 1 calc R . .
C89L C 0.1785(8) -0.4361(7) 0.7666(7) 0.129(6) Uiso 1 1 d . . .
H421 H 0.1658 -0.4376 0.7930 0.154 Uiso 1 1 calc R . .
C90L C 0.1473(8) -0.4299(8) 0.7334(7) 0.121(6) Uiso 1 1 d . . .
C91L C 0.1597(10) -0.4306(9) 0.6898(8) 0.156(8) Uiso 1 1 d . . .
H419 H 0.1347 -0.4317 0.6657 0.187 Uiso 1 1 calc R . .
C92L C 0.2184(11) -0.4294(10) 0.6893(9) 0.168(9) Uiso 1 1 d . . .
H418 H 0.2343 -0.4208 0.6654 0.202 Uiso 1 1 calc R . .
C93L C -0.0559(7) -0.3802(6) 0.8626(6) 0.098(5) Uiso 1 1 d . . .
H428 H -0.0912 -0.3760 0.8648 0.117 Uiso 1 1 calc R . .
C94L C -0.0396(7) -0.3841(7) 0.8232(6) 0.109(5) Uiso 1 1 d . . .
H429 H -0.0621 -0.3799 0.7991 0.130 Uiso 1 1 calc R . .
C95L C 0.0117(6) -0.3947(6) 0.8197(5) 0.090(4) Uiso 1 1 d . . .
C96L C 0.0456(7) -0.3980(7) 0.8561(6) 0.110(5) Uiso 1 1 d . . .
H431 H 0.0797 -0.4056 0.8543 0.131 Uiso 1 1 calc R . .
C97L C 0.0266(7) -0.3894(7) 0.8962(6) 0.107(5) Uiso 1 1 d . . .
H432 H 0.0496 -0.3889 0.9214 0.128 Uiso 1 1 calc R . .
N50Y N 0.4322(6) 0.0577(6) 0.9584(5) 0.125(5) Uiso 1 1 d D . .
N51Y N 0.3601(6) 0.0786(6) 1.0159(5) 0.126(5) Uiso 1 1 d D . .
C50Y C 0.4421(11) 0.0899(9) 0.9243(7) 0.203(11) Uiso 1 1 d D . .
H51A H 0.4343 0.1249 0.9324 0.304 Uiso 1 1 calc R . .
H51B H 0.4192 0.0720 0.8981 0.304 Uiso 1 1 calc R . .
H51C H 0.4794 0.0939 0.9200 0.304 Uiso 1 1 calc R . .
C51Y C 0.4623(8) 0.0151(7) 0.9480(7) 0.155(8) Uiso 1 1 d D . .
H51D H 0.4570 -0.0104 0.9676 0.233 Uiso 1 1 calc R . .
H51E H 0.5002 0.0310 0.9504 0.233 Uiso 1 1 calc R . .
H51F H 0.4493 -0.0032 0.9191 0.233 Uiso 1 1 calc R . .
C52Y C 0.4494(9) 0.0870(10) 1.0017(7) 0.195(11) Uiso 1 1 d D . .
H51G H 0.4611 0.0622 1.0196 0.234 Uiso 1 1 calc R . .
H51H H 0.4810 0.1150 1.0011 0.234 Uiso 1 1 calc R . .
C53Y C 0.4149(8) 0.1098(8) 1.0207(8) 0.194(11) Uiso 1 1 d D . .
H51I H 0.4136 0.1434 1.0098 0.233 Uiso 1 1 calc R . .
H51J H 0.4286 0.1191 1.0512 0.233 Uiso 1 1 calc R . .
C54Y C 0.3234(8) 0.1150(9) 1.0154(8) 0.176(9) Uiso 1 1 d D . .
H51K H 0.2872 0.0948 1.0052 0.263 Uiso 1 1 calc R . .
H51L H 0.3336 0.1406 0.9966 0.263 Uiso 1 1 calc R . .
H51M H 0.3250 0.1339 1.0440 0.263 Uiso 1 1 calc R . .
C55Y C 0.3496(9) 0.0494(8) 1.0507(7) 0.168(9) Uiso 1 1 d D . .
H51N H 0.3296 0.0134 1.0394 0.252 Uiso 1 1 calc R . .
H51O H 0.3289 0.0675 1.0691 0.252 Uiso 1 1 calc R . .
H51P H 0.3834 0.0477 1.0670 0.252 Uiso 1 1 calc R . .
N10Y N -0.0763(6) -0.4500(5) 0.9567(4) 0.114(5) Uiso 1 1 d D . .
N11Y N -0.0749(6) -0.3571(5) 1.0160(5) 0.125(5) Uiso 1 1 d D . .
C10Y C -0.0351(7) -0.4810(8) 0.9491(6) 0.141(7) Uiso 1 1 d D . .
H52A H -0.0330 -0.4874 0.9189 0.212 Uiso 1 1 calc R . .
H52B H -0.0444 -0.5150 0.9592 0.212 Uiso 1 1 calc R . .
H52C H -0.0007 -0.4612 0.9643 0.212 Uiso 1 1 calc R . .
C11Y C -0.1197(8) -0.4736(10) 0.9221(7) 0.190(10) Uiso 1 1 d D . .
H52D H -0.1264 -0.5123 0.9194 0.286 Uiso 1 1 calc R . .
H52E H -0.1098 -0.4628 0.8957 0.286 Uiso 1 1 calc R . .
H52F H -0.1519 -0.4613 0.9281 0.286 Uiso 1 1 calc R . .
C12Y C -0.0914(10) -0.4535(8) 0.9995(6) 0.188(10) Uiso 1 1 d D . .
H52G H -0.1226 -0.4831 0.9967 0.226 Uiso 1 1 calc R . .
H52H H -0.0618 -0.4629 1.0170 0.226 Uiso 1 1 calc R . .
C13Y C -0.1031(8) -0.4108(7) 1.0202(7) 0.155(8) Uiso 1 1 d D . .
H52I H -0.0981 -0.4136 1.0505 0.187 Uiso 1 1 calc R . .
H52J H -0.1415 -0.4127 1.0119 0.187 Uiso 1 1 calc R . .
C14Y C -0.0295(7) -0.3356(8) 1.0496(6) 0.143(7) Uiso 1 1 d D . .
H52K H -0.0425 -0.3287 1.0767 0.214 Uiso 1 1 calc R . .
H52L H -0.0091 -0.3024 1.0433 0.214 Uiso 1 1 calc R . .
H52M H -0.0065 -0.3613 1.0512 0.214 Uiso 1 1 calc R . .
C15Y C -0.1081(8) -0.3178(8) 1.0182(8) 0.176(9) Uiso 1 1 d D . .
H52N H -0.1332 -0.3239 0.9920 0.264 Uiso 1 1 calc R . .
H52O H -0.0856 -0.2822 1.0217 0.264 Uiso 1 1 calc R . .
H52P H -0.1277 -0.3208 1.0422 0.264 Uiso 1 1 calc R . .
N30Y N 0.3990(6) -0.4390(5) 0.7159(5) 0.120(5) Uiso 1 1 d D . .
N31Y N 0.3173(6) -0.5202(6) 0.7048(5) 0.136(5) Uiso 1 1 d D . .
C30Y C 0.4442(12) -0.4114(12) 0.7512(8) 0.283(18) Uiso 1 1 d D . .
H53A H 0.4784 -0.4142 0.7419 0.425 Uiso 1 1 calc R . .
H53B H 0.4404 -0.4283 0.7763 0.425 Uiso 1 1 calc R . .
H53C H 0.4428 -0.3739 0.7580 0.425 Uiso 1 1 calc R . .
C31Y C 0.4174(11) -0.4094(10) 0.6813(7) 0.221(13) Uiso 1 1 d D . .
H53D H 0.4521 -0.4161 0.6757 0.331 Uiso 1 1 calc R . .
H53E H 0.4203 -0.3714 0.6900 0.331 Uiso 1 1 calc R . .
H53F H 0.3916 -0.4217 0.6555 0.331 Uiso 1 1 calc R . .
C32Y C 0.4097(10) -0.4931(9) 0.7064(12) 0.32(2) Uiso 1 1 d D . .
H53G H 0.4274 -0.4943 0.6808 0.387 Uiso 1 1 calc R . .
H53H H 0.4357 -0.4973 0.7299 0.387 Uiso 1 1 calc R . .
C33Y C 0.3707(8) -0.5346(8) 0.7003(8) 0.192(11) Uiso 1 1 d D . .
H53I H 0.3779 -0.5581 0.7210 0.231 Uiso 1 1 calc R . .
H53J H 0.3690 -0.5546 0.6717 0.231 Uiso 1 1 calc R . .
C34Y C 0.2997(9) -0.5461(10) 0.7385(7) 0.191(10) Uiso 1 1 d D . .
H53K H 0.3180 -0.5753 0.7416 0.286 Uiso 1 1 calc R . .
H53L H 0.2613 -0.5602 0.7323 0.286 Uiso 1 1 calc R . .
H53M H 0.3079 -0.5207 0.7648 0.286 Uiso 1 1 calc R . .
C35Y C 0.2830(9) -0.5416(10) 0.6640(6) 0.196(11) Uiso 1 1 d D . .
H53N H 0.2901 -0.5760 0.6529 0.294 Uiso 1 1 calc R . .
H53O H 0.2905 -0.5170 0.6440 0.294 Uiso 1 1 calc R . .
H53P H 0.2456 -0.5460 0.6682 0.294 Uiso 1 1 calc R . .
N40Y N -0.1833(6) -0.5090(5) 0.5250(5) 0.124(5) Uiso 1 1 d D . .
N41Y N -0.2048(7) -0.4205(6) 0.4887(5) 0.148(6) Uiso 1 1 d D . .
C40Y C -0.2067(8) -0.5355(8) 0.5598(6) 0.140(7) Uiso 1 1 d D . .
H54A H -0.1782 -0.5437 0.5787 0.210 Uiso 1 1 calc R . .
H54B H -0.2323 -0.5683 0.5472 0.210 Uiso 1 1 calc R . .
H54C H -0.2248 -0.5115 0.5758 0.210 Uiso 1 1 calc R . .
C41Y C -0.1437(7) -0.5373(8) 0.5121(6) 0.146(7) Uiso 1 1 d D . .
H54D H -0.1161 -0.5346 0.5361 0.219 Uiso 1 1 calc R . .
H54E H -0.1278 -0.5220 0.4893 0.219 Uiso 1 1 calc R . .
H54F H -0.1604 -0.5747 0.5022 0.219 Uiso 1 1 calc R . .
C42Y C -0.2320(9) -0.5119(9) 0.4947(8) 0.212(12) Uiso 1 1 d D . .
H54G H -0.2396 -0.5467 0.4761 0.255 Uiso 1 1 calc R . .
H54H H -0.2620 -0.5113 0.5110 0.255 Uiso 1 1 calc R . .
C43Y C -0.2318(9) -0.4755(8) 0.4706(7) 0.189(10) Uiso 1 1 d D . .
H54I H -0.2691 -0.4754 0.4603 0.227 Uiso 1 1 calc R . .
H54J H -0.2151 -0.4865 0.4457 0.227 Uiso 1 1 calc R . .
C44Y C -0.2440(9) -0.3906(8) 0.5010(8) 0.175(9) Uiso 1 1 d D . .
H54K H -0.2652 -0.3846 0.4757 0.263 Uiso 1 1 calc R . .
H54L H -0.2260 -0.3565 0.5179 0.263 Uiso 1 1 calc R . .
H54M H -0.2674 -0.4107 0.5177 0.263 Uiso 1 1 calc R . .
C45Y C -0.1764(9) -0.3944(8) 0.4579(7) 0.171(9) Uiso 1 1 d D . .
H54K' H -0.2020 -0.3878 0.4356 0.256 Uiso 1 1 calc R . .
H54L' H -0.1544 -0.4173 0.4455 0.256 Uiso 1 1 calc R . .
H54M' H -0.1536 -0.3606 0.4721 0.256 Uiso 1 1 calc R . .
N60Y N -0.1504(8) 0.0799(8) 0.8241(5) 0.182(8) Uiso 1 1 d D . .
N61Y N -0.1655(7) 0.0628(7) 0.7349(5) 0.148(6) Uiso 1 1 d D . .
C60Y C -0.1100(9) 0.1237(9) 0.8494(8) 0.188(10) Uiso 1 1 d D . .
H55A H -0.0962 0.1125 0.8755 0.282 Uiso 1 1 calc R . .
H55B H -0.1260 0.1543 0.8564 0.282 Uiso 1 1 calc R . .
H55C H -0.0808 0.1335 0.8332 0.282 Uiso 1 1 calc R . .
C61Y C -0.1779(9) 0.0490(9) 0.8534(7) 0.175(9) Uiso 1 1 d D . .
H55D H -0.1902 0.0119 0.8399 0.262 Uiso 1 1 calc R . .
H55E H -0.2084 0.0637 0.8605 0.262 Uiso 1 1 calc R . .
H55F H -0.1533 0.0508 0.8792 0.262 Uiso 1 1 calc R . .
C62Y C -0.1890(11) 0.1040(12) 0.7989(7) 0.269(17) Uiso 1 1 d D . .
H55G H -0.2252 0.0851 0.8013 0.323 Uiso 1 1 calc R . .
H55H H -0.1851 0.1411 0.8125 0.323 Uiso 1 1 calc R . .
C63Y C -0.1861(10) 0.1044(9) 0.7587(7) 0.197(11) Uiso 1 1 d D . .
H55I H -0.1637 0.1389 0.7561 0.237 Uiso 1 1 calc R . .
H55J H -0.2222 0.1033 0.7445 0.237 Uiso 1 1 calc R . .
C64Y C -0.1399(10) 0.0841(10) 0.7014(8) 0.208(12) Uiso 1 1 d D . .
H55K H -0.1427 0.0557 0.6777 0.313 Uiso 1 1 calc R . .
H55L H -0.1024 0.0996 0.7119 0.313 Uiso 1 1 calc R . .
H55M H -0.1575 0.1116 0.6921 0.313 Uiso 1 1 calc R . .
C65Y C -0.2093(10) 0.0186(9) 0.7160(8) 0.216(12) Uiso 1 1 d D . .
H55N H -0.2123 -0.0088 0.7342 0.324 Uiso 1 1 calc R . .
H55O H -0.2025 0.0035 0.6882 0.324 Uiso 1 1 calc R . .
H55P H -0.2425 0.0313 0.7129 0.324 Uiso 1 1 calc R . .
N20Y N 0.2268(6) -0.0100(7) 0.4863(5) 0.143(6) Uiso 1 1 d D . .
N21Y N 0.3292(6) -0.0158(7) 0.5257(5) 0.148(6) Uiso 1 1 d D . .
C20Y C 0.2005(8) 0.0342(8) 0.4980(7) 0.156(8) Uiso 1 1 d D . .
H56A H 0.1628 0.0240 0.4861 0.233 Uiso 1 1 calc R . .
H56B H 0.2173 0.0655 0.4868 0.233 Uiso 1 1 calc R . .
H56C H 0.2040 0.0425 0.5288 0.233 Uiso 1 1 calc R . .
C21Y C 0.1866(9) -0.0502(8) 0.4564(7) 0.188(10) Uiso 1 1 d D . .
H56D H 0.1696 -0.0775 0.4716 0.281 Uiso 1 1 calc R . .
H56E H 0.2039 -0.0667 0.4343 0.281 Uiso 1 1 calc R . .
H56F H 0.1597 -0.0331 0.4436 0.281 Uiso 1 1 calc R . .
C22Y C 0.2761(8) 0.0135(11) 0.4698(8) 0.220(13) Uiso 1 1 d D . .
H56G H 0.2717 -0.0014 0.4395 0.264 Uiso 1 1 calc R . .
H56H H 0.2774 0.0520 0.4715 0.264 Uiso 1 1 calc R . .
C23Y C 0.3224(9) 0.0081(11) 0.4869(8) 0.222(13) Uiso 1 1 d D . .
H56I H 0.3458 0.0439 0.4928 0.267 Uiso 1 1 calc R . .
H56J H 0.3368 -0.0130 0.4649 0.267 Uiso 1 1 calc R . .
C24Y C 0.3653(11) 0.0223(10) 0.5585(7) 0.221(13) Uiso 1 1 d D . .
H56K H 0.3813 0.0034 0.5791 0.331 Uiso 1 1 calc R . .
H56L H 0.3456 0.0462 0.5727 0.331 Uiso 1 1 calc R . .
H56M H 0.3933 0.0429 0.5458 0.331 Uiso 1 1 calc R . .
C25Y C 0.3517(10) -0.0626(8) 0.5210(8) 0.192(10) Uiso 1 1 d D . .
H56N H 0.3350 -0.0856 0.4945 0.287 Uiso 1 1 calc R . .
H56O H 0.3453 -0.0817 0.5447 0.287 Uiso 1 1 calc R . .
H56P H 0.3900 -0.0521 0.5206 0.287 Uiso 1 1 calc R . .
C10G C 0.6777(12) 0.2946(12) 0.7060(10) 0.214(12) Uiso 1 1 d D A 1
H10G H 0.6785 0.2894 0.6764 0.256 Uiso 1 1 calc R A 1
C11G C 0.7123(10) 0.3324(10) 0.7277(8) 0.163(9) Uiso 1 1 d D A 1
H11G H 0.7386 0.3517 0.7142 0.196 Uiso 1 1 calc R A 1
C12G C 0.7129(10) 0.3464(10) 0.7709(8) 0.168(9) Uiso 1 1 d D A 1
H12G H 0.7401 0.3738 0.7871 0.202 Uiso 1 1 calc R A 1
C13G C 0.6693(10) 0.3171(10) 0.7916(7) 0.167(9) Uiso 1 1 d D A 1
C14G C 0.6335(9) 0.2724(9) 0.7670(8) 0.145(7) Uiso 1 1 d D A 1
C15G C 0.6342(11) 0.2558(11) 0.7222(9) 0.176(9) Uiso 1 1 d D A 1
C16G C 0.5910(12) 0.2080(13) 0.7042(11) 0.215(13) Uiso 1 1 d D A 1
H16G H 0.5883 0.1942 0.6751 0.258 Uiso 1 1 calc R A 1
C17G C 0.5585(11) 0.1856(11) 0.7249(9) 0.177(10) Uiso 1 1 d D A 1
H17G H 0.5316 0.1575 0.7093 0.212 Uiso 1 1 calc R A 1
C18G C 0.5565(10) 0.1961(10) 0.7679(8) 0.177(9) Uiso 1 1 d D A 1
H18G H 0.5330 0.1745 0.7821 0.212 Uiso 1 1 calc R A 1
C19G C 0.5957(10) 0.2453(10) 0.7893(8) 0.170(9) Uiso 1 1 d D A 1
C20G C 0.4570(15) 0.3599(13) 0.7617(11) 0.242(15) Uiso 1 1 d D A 1
H20G H 0.4324 0.3744 0.7452 0.290 Uiso 1 1 calc R A 1
C21G C 0.4441(12) 0.3156(12) 0.7736(9) 0.201(11) Uiso 1 1 d D A 1
H21Q H 0.4099 0.2948 0.7621 0.241 Uiso 1 1 calc R A 1
C22G C 0.4751(9) 0.2946(11) 0.8018(8) 0.179(10) Uiso 1 1 d D A 1
H22Q H 0.4596 0.2622 0.8101 0.214 Uiso 1 1 calc R A 1
C23G C 0.5317(9) 0.3198(9) 0.8200(7) 0.155(8) Uiso 1 1 d D A 1
C24G C 0.5506(8) 0.3694(8) 0.8065(7) 0.135(7) Uiso 1 1 d D A 1
C25G C 0.5195(12) 0.3914(11) 0.7769(9) 0.187(10) Uiso 1 1 d D A 1
C26G C 0.5504(12) 0.4473(12) 0.7599(10) 0.198(11) Uiso 1 1 d D A 1
H26Q H 0.5350 0.4637 0.7385 0.238 Uiso 1 1 calc R A 1
C27G C 0.5966(12) 0.4635(12) 0.7797(9) 0.198(11) Uiso 1 1 d D A 1
H27G H 0.6117 0.4986 0.7763 0.238 Uiso 1 1 calc R A 1
C28G C 0.6303(13) 0.4423(12) 0.8052(10) 0.231(14) Uiso 1 1 d D A 1
H28G H 0.6674 0.4568 0.8115 0.278 Uiso 1 1 calc R A 1
C29G C 0.6038(9) 0.3940(9) 0.8226(8) 0.162(9) Uiso 1 1 d D A 1
C30G C 0.6075(10) 0.2776(10) 0.8344(8) 0.190(10) Uiso 1 1 d D A 1
H30G H 0.6146 0.2534 0.8549 0.227 Uiso 1 1 calc R A 1
C31G C 0.6564(9) 0.3208(8) 0.8375(7) 0.150(8) Uiso 1 1 d D A 1
H31G H 0.6865 0.3182 0.8588 0.179 Uiso 1 1 calc R A 1
C32G C 0.6246(8) 0.3575(8) 0.8522(7) 0.151(8) Uiso 1 1 d D A 1
H32G H 0.6395 0.3773 0.8812 0.182 Uiso 1 1 calc R A 1
C33G C 0.5770(6) 0.3141(7) 0.8528(5) 0.146(7) Uiso 1 1 d D A 1
H33G H 0.5674 0.3089 0.8812 0.175 Uiso 1 1 calc R A 1
C70G C 0.0071(6) -0.1693(7) 0.7328(5) 0.234(18) Uiso 0.74 1 d PRD A 2
H70G H -0.0008 -0.1447 0.7543 0.280 Uiso 0.74 1 calc PR A 2
C71G C -0.0262(7) -0.2196(9) 0.7198(8) 0.30(3) Uiso 0.74 1 d PD A 2
H71Q H -0.0573 -0.2276 0.7327 0.364 Uiso 0.74 1 calc PR A 2
C72G C -0.0165(10) -0.2597(8) 0.6886(9) 0.38(4) Uiso 0.74 1 d PD A 2
H72Q H -0.0403 -0.2932 0.6815 0.461 Uiso 0.74 1 calc PR A 2
C73G C 0.0287(13) -0.2485(9) 0.6689(12) 0.35(3) Uiso 0.74 1 d PD A 2
C74G C 0.0608(9) -0.1946(8) 0.6808(7) 0.166(12) Uiso 0.74 1 d PD A 2
C75G C 0.0538(9) -0.1560(8) 0.7125(9) 0.224(18) Uiso 0.74 1 d PD A 2
C76G C 0.0930(12) -0.1072(9) 0.7224(12) 0.30(3) Uiso 0.74 1 d PD A 2
H76G H 0.0891 -0.0788 0.7426 0.361 Uiso 0.74 1 calc PR A 2
C77G C 0.1372(11) -0.1032(11) 0.7011(11) 0.216(17) Uiso 0.74 1 d PD A 2
H77G H 0.1625 -0.0706 0.7066 0.259 Uiso 0.74 1 calc PR A 2
C78G C 0.1467(11) -0.1451(15) 0.6713(14) 0.36(3) Uiso 0.74 1 d PD A 2
H78G H 0.1790 -0.1414 0.6596 0.437 Uiso 0.74 1 calc PR A 2
C79G C 0.1075(12) -0.1914(12) 0.6600(11) 0.30(3) Uiso 0.74 1 d PD A 2
C80G C 0.1022(16) -0.2429(15) 0.6324(14) 0.44(5) Uiso 0.74 1 d PD A 2
H80G H 0.1276 -0.2523 0.6154 0.524 Uiso 0.74 1 calc PR A 2
C81G C 0.0531(17) -0.2755(13) 0.6355(13) 0.49(5) Uiso 0.74 1 d PD A 2
H81G H 0.0383 -0.3093 0.6190 0.582 Uiso 0.74 1 calc PR A 2
O90G O 0.1796(16) -0.2698(16) 0.7683(13) 0.223(16) Uiso 0.50 1 d P B 5
O91G O 0.1458(19) -0.2330(18) 0.8016(15) 0.248(18) Uiso 0.50 1 d P B 5
O92G O 0.097(3) -0.235(3) 0.842(2) 0.19(3) Uiso 0.25 1 d P C 5
O93G O 0.026(3) -0.236(3) 0.838(3) 0.22(3) Uiso 0.25 1 d P C 5
O95G O 0.511(2) 0.276(2) 0.6982(19) 0.30(2) Uiso 0.50 1 d P . .
O96G O 0.494(3) 0.328(3) 0.668(2) 0.32(3) Uiso 0.50 1 d P . .
O97G O 0.527(3) 0.311(3) 0.649(2) 0.31(3) Uiso 0.50 1 d P . .
C10F C 0.0937(15) 0.0405(14) 1.0160(12) 0.36(3) Uiso 1 1 d D . 3
C11F C 0.0695(11) -0.0085(14) 1.0255(8) 0.30(2) Uiso 1 1 d D D 3
C12F C 0.0151(9) -0.0155(9) 1.0102(7) 0.216(13) Uiso 1 1 d D . 3
C13F C -0.0073(14) -0.0659(11) 1.0203(10) 0.262(16) Uiso 1 1 d D D 3
C14F C -0.0630(14) -0.0701(16) 1.0065(13) 0.31(2) Uiso 1 1 d D . 3
C15F C 0.0797(16) -0.0539(19) 1.0451(16) 0.28(4) Uiso 0.50 1 d PD D 3
C16F C 0.0317(19) -0.0903(14) 1.0406(14) 0.19(2) Uiso 0.50 1 d PD D 3
C20F C 0.5446(12) 0.5878(12) 0.9800(10) 0.209(12) Uiso 1 1 d D . 4
C21F C 0.4947(12) 0.5551(11) 0.9688(10) 0.207(12) Uiso 1 1 d D E 4
C22F C 0.4868(9) 0.5094(9) 0.9884(8) 0.157(9) Uiso 1 1 d D . 4
C23F C 0.4321(10) 0.4861(11) 0.9729(9) 0.197(11) Uiso 1 1 d D E 4
C24F C 0.4246(14) 0.4399(13) 0.9927(12) 0.255(16) Uiso 1 1 d D . 4
C25F C 0.4438(17) 0.5597(18) 0.9454(19) 0.23(3) Uiso 0.50 1 d PD E 4
C26F C 0.4076(14) 0.5122(17) 0.9432(14) 0.168(18) Uiso 0.50 1 d PD E 4
N1A N 0.4703(8) 0.2922(8) 0.2681(6) 0.135(9) Uiso 0.74(2) 1 d PD F 10
O2A O 0.4598(9) 0.3134(11) 0.3002(6) 0.175(9) Uiso 0.74(2) 1 d PD F 10
O3A O 0.4614(8) 0.3091(8) 0.2361(6) 0.153(9) Uiso 0.74(2) 1 d PD F 10
O4A O 0.488(2) 0.2534(16) 0.2673(11) 0.313(18) Uiso 0.74(2) 1 d PD F 10
N1B N 0.500(3) 0.272(3) 0.287(2) 0.19(4) Uiso 0.26(2) 1 d PD F 11
O2B O 0.464(3) 0.282(3) 0.304(2) 0.175(9) Uiso 0.26(2) 1 d PD F 11
O3B O 0.533(4) 0.254(5) 0.306(4) 0.42(9) Uiso 0.26(2) 1 d PD F 11
O4B O 0.491(6) 0.256(5) 0.250(2) 0.313(18) Uiso 0.26(2) 1 d PD F 11
N20A N 0.3578(10) 0.5376(10) 0.8342(9) 0.153(11) Uiso 0.662(18) 1 d PD G 12
O21A O 0.3236(9) 0.5017(9) 0.8383(8) 0.178(11) Uiso 0.662(18) 1 d PD G 12
O22A O 0.3482(9) 0.5736(8) 0.8167(7) 0.128(8) Uiso 0.662(18) 1 d PD G 12
O23A O 0.4000(10) 0.5279(12) 0.8309(10) 0.209(13) Uiso 0.662(18) 1 d PD G 12
O24A O 0.4661(16) 0.6526(18) 0.8701(16) 0.234(17) Uiso 0.662(18) 1 d P G 12
N20B N 0.402(2) 0.570(2) 0.8460(13) 0.18(3) Uiso 0.338(18) 1 d PD G 13
O21B O 0.3930(16) 0.5497(16) 0.8762(14) 0.144(17) Uiso 0.338(18) 1 d PD G 13
O22B O 0.431(2) 0.613(2) 0.8534(18) 0.19(2) Uiso 0.338(18) 1 d PD G 13
O23B O 0.365(4) 0.568(4) 0.819(3) 0.44(9) Uiso 0.338(18) 1 d PD G 13
N30A N 0.0170(14) 0.4540(16) 0.5277(12) 0.187(19) Uiso 0.475(16) 1 d PD H 14
O31A O 0.0526(12) 0.4325(11) 0.5237(9) 0.138(11) Uiso 0.475(16) 1 d PD H 14
O32A O 0.021(2) 0.4885(19) 0.5563(15) 0.29(3) Uiso 0.475(16) 1 d PD H 14
O33A O -0.016(3) 0.451(3) 0.498(2) 0.51(6) Uiso 0.475(16) 1 d PD H 14
O34A O 0.0998(14) 0.4917(14) 0.5943(11) 0.193(14) Uiso 0.525(16) 1 d P H 21
N40A N 0.620(3) 0.5269(18) 0.4816(12) 0.49(6) Uiso 0.603(17) 1 d PD I 15
O41A O 0.615(3) 0.523(2) 0.4440(12) 0.39(3) Uiso 0.603(17) 1 d PD I 15
O42A O 0.6017(15) 0.5614(14) 0.4985(13) 0.243(17) Uiso 0.603(17) 1 d PD I 15
O43A O 0.6231(13) 0.4904(12) 0.4996(11) 0.221(14) Uiso 0.603(17) 1 d PD I 15
O44A O 0.553(3) 0.587(3) 0.362(2) 0.39(3) Uiso 0.603(17) 1 d P I 15
O45A O 0.687(2) 0.658(2) 0.3890(17) 0.32(3) Uiso 0.603(17) 1 d P I 15
O46A O 0.614(3) 0.597(3) 0.389(2) 0.36(3) Uiso 0.603(17) 1 d P I 15
O47A O 0.6395(16) 0.4930(17) 0.4186(14) 0.255(18) Uiso 0.603(17) 1 d P I 15
N40B N 0.6214(17) 0.570(2) 0.4321(12) 0.22(3) Uiso 0.397(17) 1 d PD I 16
O41B O 0.6188(14) 0.5762(14) 0.4692(12) 0.142(13) Uiso 0.397(17) 1 d PD I 16
O42B O 0.6546(18) 0.6013(19) 0.4201(15) 0.21(2) Uiso 0.397(17) 1 d PD I 16
O43B O 0.5818(18) 0.553(2) 0.4073(14) 0.26(3) Uiso 0.397(17) 1 d PD I 16
O44B O 0.664(2) 0.422(2) 0.4275(17) 0.22(2) Uiso 0.397(17) 1 d P I 16
O46B O 0.509(2) 0.510(2) 0.3524(16) 0.22(2) Uiso 0.397(17) 1 d P I 16
N55A N 0.1847(14) 0.3706(17) 0.7445(10) 0.215(19) Uiso 0.580(19) 1 d PD J 17
O56A O 0.153(2) 0.398(3) 0.7504(17) 0.43(4) Uiso 0.580(19) 1 d PD J 17
O57A O 0.1893(17) 0.3508(18) 0.7102(10) 0.28(2) Uiso 0.580(19) 1 d PD J 17
O58A O 0.2194(11) 0.3719(11) 0.7722(9) 0.172(12) Uiso 0.580(19) 1 d PD J 17
N60A N 0.7842(19) 0.1450(18) 0.9443(13) 0.16(2) Uiso 0.39(2) 1 d PD K 18
O61A O 0.808(3) 0.179(3) 0.9721(15) 0.264(15) Uiso 0.39(2) 1 d PD K 18
O62A O 0.748(2) 0.114(2) 0.9507(17) 0.23(3) Uiso 0.39(2) 1 d PD K 18
O63A O 0.7887(19) 0.149(2) 0.9083(13) 0.175(18) Uiso 0.39(2) 1 d PD K 18
O64A O 0.8966(19) 0.2458(19) 0.9252(16) 0.20(2) Uiso 0.39(2) 1 d P K 18
O65A O 0.682(2) 0.046(2) 0.8733(19) 0.23(2) Uiso 0.39(2) 1 d P . 18
N60B N 0.8288(18) 0.1914(15) 0.9462(11) 0.204(19) Uiso 0.61(2) 1 d PD K 19
O61B O 0.816(2) 0.1608(17) 0.9688(12) 0.264(15) Uiso 0.61(2) 1 d PD K 19
O62B O 0.855(3) 0.2339(17) 0.9604(18) 0.43(4) Uiso 0.61(2) 1 d PD K 19
O63B O 0.8169(19) 0.1807(18) 0.9086(11) 0.261(19) Uiso 0.61(2) 1 d PD K 19
O64B O 0.8999(14) 0.2750(14) 0.8820(11) 0.223(15) Uiso 0.61(2) 1 d P K 19
O65B O 0.7178(17) 0.0750(16) 0.9198(14) 0.245(17) Uiso 0.61(2) 1 d P K 19
O66B O 0.732(3) 0.951(3) 0.779(2) 0.37(3) Uiso 0.61(2) 1 d P K 19
N50A N 0.1985(13) 0.3465(13) 0.1136(10) 0.202(17) Uiso 0.64(2) 1 d PD L 20
O51A O 0.2331(15) 0.3307(17) 0.0976(14) 0.304(15) Uiso 0.64(2) 1 d PD L 20
O52A O 0.1646(15) 0.3568(17) 0.0904(13) 0.304(15) Uiso 0.64(2) 1 d PD L 20
O53A O 0.1813(17) 0.3212(17) 0.1396(12) 0.304(15) Uiso 0.64(2) 1 d PD L 20
O51B O 0.241(3) 0.467(3) 0.149(2) 0.20(3) Uiso 0.36(2) 1 d P L 30
O52B O 0.2327(13) 0.3322(12) 0.1298(11) 0.103(12) Uiso 0.36(2) 1 d P L 30
N75A N 0.894(2) 0.369(3) 0.9487(13) 0.63(11) Uiso 0.59(3) 1 d PD M 23
O76A O 0.9018(17) 0.3663(17) 0.9127(13) 0.284(15) Uiso 0.59(3) 1 d PD M 23
O77A O 0.8653(16) 0.3960(17) 0.9605(15) 0.284(15) Uiso 0.59(3) 1 d PD M 23
O78A O 0.9271(18) 0.367(2) 0.9776(15) 0.284(15) Uiso 0.59(3) 1 d PD M 23
O76B O 0.9209(15) 0.3843(14) 0.9975(11) 0.128(13) Uiso 0.41(3) 1 d P M 24
O77B O 0.882(2) 0.397(2) 1.0136(19) 0.22(2) Uiso 0.41(3) 1 d P M 24
N80A N 0.2893(9) 0.4311(11) 0.4008(9) 0.227(11) Uiso 1 1 d D N 25
O81A O 0.3010(11) 0.4011(12) 0.3743(9) 0.317(14) Uiso 1 1 d D N 25
O82A O 0.2433(9) 0.4270(9) 0.3967(7) 0.232(9) Uiso 1 1 d D N 25
O83A O 0.3184(12) 0.4607(14) 0.4285(10) 0.389(19) Uiso 1 1 d D N 25
N85A N 0.4963(19) 0.782(3) 0.1059(16) 0.62(12) Uiso 0.49(2) 1 d PD O 30
O86A O 0.454(2) 0.789(4) 0.091(3) 0.51(6) Uiso 0.49(2) 1 d PD O 30
O87A O 0.516(3) 0.811(3) 0.1382(16) 0.39(4) Uiso 0.49(2) 1 d PD O 30
O88A O 0.5271(15) 0.7697(15) 0.0834(12) 0.200(18) Uiso 0.49(2) 1 d PD O 30
N90A N 0.154(2) 0.228(2) 0.2631(17) 0.43(9) Uiso 0.297(16) 1 d PD P 32
O91A O 0.140(4) 0.187(3) 0.241(2) 0.35(5) Uiso 0.297(16) 1 d PD P 32
O92A O 0.176(2) 0.231(2) 0.2980(17) 0.19(2) Uiso 0.297(16) 1 d PD P 32
O93A O 0.149(4) 0.268(3) 0.250(3) 0.35(2) Uiso 0.297(16) 1 d PD P 32
N90B N 0.208(2) 0.3189(15) 0.3210(17) 0.28(2) Uiso 0.703(16) 1 d PD P 33
O91B O 0.1826(18) 0.343(2) 0.3020(18) 0.38(3) Uiso 0.703(16) 1 d PD P 33
O92B O 0.253(2) 0.338(2) 0.3349(16) 0.36(3) Uiso 0.703(16) 1 d PD P 33
O93B O 0.2151(19) 0.2248(19) 0.3469(16) 0.35(2) Uiso 0.703(16) 1 d P P 33
N95A N 0.2831(15) 0.0531(14) 0.7473(13) 0.123(14) Uiso 0.391(14) 1 d PD Q 40
O96A O 0.253(2) 0.058(3) 0.7715(19) 0.28(2) Uiso 0.391(14) 1 d PD Q 40
O97A O 0.273(2) 0.066(3) 0.7134(14) 0.28(2) Uiso 0.391(14) 1 d PD Q 40
O98A O 0.3295(16) 0.059(3) 0.7587(19) 0.28(2) Uiso 0.391(14) 1 d PD Q 40
N70A N 0.781(4) 0.848(3) 0.088(3) 0.44(4) Uiso 0.609(14) 1 d P Q 41
O71A O 0.198(3) 0.039(3) 0.834(2) 0.42(3) Uiso 0.609(14) 1 d P Q 41
O72A O 0.6826(12) 0.8683(12) 0.0930(10) 0.170(11) Uiso 0.609(14) 1 d P Q 41
O73A O 0.2858(18) 0.0775(18) 0.7859(15) 0.254(18) Uiso 0.609(14) 1 d P Q 41
O96B O 0.702(2) 0.846(2) 0.1149(18) 0.29(3) Uiso 0.609(14) 1 d P Q 42
O98B O 0.7188(11) 0.8185(12) 0.1268(9) 0.163(11) Uiso 0.609(14) 1 d P Q 42
O97B O 0.755(3) 0.912(3) 0.169(2) 0.37(3) Uiso 0.609(14) 1 d P Q 42
O100 O 0.764(2) 0.892(2) 0.7636(18) 0.46(3) Uiso 1 1 d . K .
O101 O 0.3814(9) 0.9228(9) 0.0091(8) 0.242(9) Uiso 1 1 d . . .
O102 O 0.0201(10) 0.5541(10) 0.2422(9) 0.252(10) Uiso 1 1 d . . .
O103 O 0.1522(11) 0.3704(11) 0.2444(9) 0.256(11) Uiso 1 1 d . . .
O104 O 0.3944(10) 0.0216(10) 0.4024(8) 0.261(10) Uiso 1 1 d . . .
O105 O 0.0839(13) 0.0577(13) 0.7681(11) 0.345(15) Uiso 1 1 d . . .
O106 O 0.3924(15) 0.8112(15) 0.9575(12) 0.389(18) Uiso 1 1 d . . .
O107 O 0.7148(17) 0.3193(17) 0.5200(13) 0.43(2) Uiso 1 1 d . . .
O108 O 0.9271(12) 0.6300(12) 0.1458(10) 0.333(14) Uiso 1 1 d . . .
O109 O 0.4006(16) 0.1157(15) 0.4479(13) 0.398(18) Uiso 1 1 d . . .
O110 O 0.1316(16) 0.0500(14) 0.8225(12) 0.364(16) Uiso 1 1 d . . .
O111 O 0.8774(15) 0.8034(15) 0.8383(12) 0.386(18) Uiso 1 1 d . . .
O112 O 0.2580(13) 0.1471(14) 0.3019(12) 0.355(15) Uiso 1 1 d . . .
O113 O 0.7364(15) 0.5528(16) 0.9938(13) 0.397(18) Uiso 1 1 d . . .
O114 O 0.4275(13) 0.1304(13) 0.1482(10) 0.347(15) Uiso 1 1 d . . .
O115 O 0.383(3) 0.243(3) 0.991(2) 0.34(3) Uiso 0.50 1 d P . .
O116 O 0.475(3) 0.679(3) 0.912(3) 0.30(3) Uiso 0.50 1 d P . .
O200 O 0.6099(11) 0.9076(10) 0.2038(9) 0.282(11) Uiso 1 1 d . . .
O201 O 0.0916(18) 0.0200(18) 0.4091(14) 0.223(16) Uiso 0.50 1 d P . .
O202 O 0.8437(12) 0.3994(12) 0.8709(10) 0.321(13) Uiso 1 1 d . . .
O203 O 0.5242(13) 0.2512(11) 0.4330(10) 0.140(10) Uiso 0.50 1 d P . .
O204 O 0.7414(18) 0.4920(18) 0.9181(15) 0.244(18) Uiso 0.50 1 d P . .
O205 O 0.155(2) 0.355(2) 0.6367(16) 0.27(2) Uiso 0.50 1 d P . .
O206 O 0.8594(17) 0.1633(17) 0.6187(15) 0.233(17) Uiso 0.50 1 d P . .
O207 O 0.6896(16) 0.8328(16) 0.5138(13) 0.217(15) Uiso 0.50 1 d P . .
O208 O 0.8827(15) 0.3990(15) 0.4054(11) 0.170(12) Uiso 0.50 1 d P . .
O209 O 0.2492(19) 0.0883(18) 0.3703(15) 0.249(19) Uiso 0.50 1 d P . .
O210 O 0.1100(15) 0.0530(15) 0.7022(13) 0.209(15) Uiso 0.50 1 d P . .
O211 O 0.4571(19) 0.716(2) 0.8189(17) 0.254(19) Uiso 0.50 1 d P G .
O212 O 0.4747(18) 0.9943(18) 0.4704(14) 0.247(18) Uiso 0.50 1 d P . .
O213 O 0.823(3) 0.393(3) 0.394(2) 0.32(3) Uiso 0.50 1 d P . .
O214 O 0.887(4) 0.356(4) 0.399(3) 0.24(4) Uiso 0.25 1 d P . .
O215 O 0.326(2) 0.2618(18) 0.9835(15) 0.241(18) Uiso 0.50 1 d P . .
O216 O 0.2739(12) 0.0812(13) 0.6004(9) 0.148(10) Uiso 0.50 1 d P . .
O217 O 0.851(2) 0.4239(19) 0.0617(18) 0.25(2) Uiso 0.50 1 d P . .
O218 O 0.5158(17) 0.9206(17) 0.4932(14) 0.236(17) Uiso 0.50 1 d P . .
O219 O 0.8215(17) 0.4164(16) 0.0309(15) 0.205(16) Uiso 0.50 1 d P . .
O220 O 0.2196(15) 0.0793(15) 0.6808(13) 0.206(14) Uiso 0.50 1 d P . .
O221 O 0.259(2) 0.125(2) 0.6069(17) 0.27(2) Uiso 0.50 1 d P . .
O222 O 0.5078(18) 0.0911(18) 0.1086(15) 0.248(18) Uiso 0.50 1 d P . .
O223 O 0.582(2) 0.202(2) 0.5031(18) 0.31(3) Uiso 0.50 1 d P . .
O224 O 0.7708(19) 0.4240(19) 0.9210(16) 0.26(2) Uiso 0.50 1 d P . .
O225 O 0.0254(19) 0.1380(19) 0.7181(16) 0.26(2) Uiso 0.50 1 d P . .
O226 O 0.7355(19) 0.6883(17) 0.3959(14) 0.218(16) Uiso 0.50 1 d P . .
O227 O 0.5913(19) 0.8211(18) 0.1467(14) 0.241(18) Uiso 0.50 1 d P . .
O228 O 0.8626(16) 0.2374(17) 0.5907(13) 0.215(15) Uiso 0.50 1 d P . .
O229 O 0.9912(19) 0.2760(19) 0.8387(16) 0.26(2) Uiso 0.50 1 d P . .
O230 O 0.5592(15) 0.2439(13) 0.4409(11) 0.158(11) Uiso 0.50 1 d P . .
O231 O 0.504(3) 0.708(3) 0.947(2) 0.31(3) Uiso 0.50 1 d P G .
O232 O 0.144(2) 0.446(2) 0.6714(19) 0.30(2) Uiso 0.50 1 d P . .
O233 O 0.421(2) 0.856(2) 0.4256(16) 0.254(19) Uiso 0.50 1 d P . .
O234 O 0.821(3) 0.810(3) 0.911(2) 0.36(3) Uiso 0.50 1 d P . .
O235 O 0.720(2) 0.664(2) 0.9880(18) 0.29(2) Uiso 0.50 1 d P . .
O236 O 0.7744(18) 0.930(2) 0.7869(14) 0.204(16) Uiso 0.50 1 d P . .
O237 O 0.798(2) 0.907(2) 0.879(2) 0.33(3) Uiso 0.50 1 d P . .
O238 O 0.131(2) 0.294(2) 0.171(2) 0.29(2) Uiso 0.50 1 d P . .
O239 O 0.7609(16) 0.1722(16) 0.5133(13) 0.220(16) Uiso 0.50 1 d P . .
O240 O 0.852(4) 0.477(4) 0.131(3) 0.25(4) Uiso 0.25 1 d P . .
O241 O 0.222(3) 0.490(3) 0.842(2) 0.34(3) Uiso 0.50 1 d P . .
O242 O 0.458(3) 0.677(3) 0.852(3) 0.17(3) Uiso 0.25 1 d P . .
O243 O 0.740(3) 0.598(3) 0.958(2) 0.39(4) Uiso 0.50 1 d P . .
O244 O 0.945(2) 0.524(2) 0.1147(17) 0.28(2) Uiso 0.50 1 d P . .
O245 O 1.007(2) 0.144(2) 0.7779(17) 0.25(2) Uiso 0.50 1 d P . .
O246 O 0.981(3) 0.167(2) 0.765(2) 0.29(3) Uiso 0.50 1 d P . .
O247 O 0.3889(18) 0.9094(18) 0.3958(15) 0.242(18) Uiso 0.50 1 d P . .
O248 O 0.436(2) 0.250(2) 0.9845(17) 0.27(2) Uiso 0.50 1 d P . .
O250 O 0.660(2) 0.981(2) 0.8396(19) 0.30(2) Uiso 0.50 1 d P . .
O251 O 0.711(2) 0.925(2) 0.8346(17) 0.27(2) Uiso 0.50 1 d P . .
O252 O 0.5119(18) 0.1987(18) 0.2012(15) 0.246(18) Uiso 0.50 1 d P . .
O300 O 0.5487(15) 0.1086(17) 0.2174(13) 0.365(17) Uiso 1 1 d . . .
O301 O 0.5401(11) 0.0559(13) 0.2250(10) 0.282(12) Uiso 1 1 d . . .
O302 O 0.5368(15) -0.0513(17) 0.1906(12) 0.379(18) Uiso 1 1 d . . .
O303 O 0.7004(16) 1.0083(18) 0.6318(13) 0.42(2) Uiso 1 1 d . . .
O304 O 0.623(4) 0.188(4) 0.604(3) 0.43(4) Uiso 0.50 1 d P . .
O305 O 0.539(2) 0.005(3) 0.186(2) 0.29(2) Uiso 0.50 1 d P . .
O306 O 0.672(5) 0.921(5) 0.599(4) 0.55(6) Uiso 0.50 1 d P . .
O307 O 0.884(3) 0.181(3) 0.572(2) 0.37(3) Uiso 0.50 1 d P . .
O308 O 0.057(3) 0.162(3) 0.889(3) 0.35(3) Uiso 0.50 1 d P . .
O309 O 0.088(3) 0.191(3) 0.929(2) 0.35(3) Uiso 0.50 1 d P . .
O310 O 0.006(3) 0.214(3) 0.894(2) 0.35(3) Uiso 0.50 1 d P . .
O311 O 0.537(2) 0.068(3) 0.175(2) 0.29(2) Uiso 0.50 1 d P . .
O312 O 0.9784(18) 0.2317(18) 0.5360(15) 0.243(18) Uiso 0.50 1 d P . .
O313 O 0.7502(16) 0.1251(15) 0.6399(11) 0.181(13) Uiso 0.50 1 d P . .
O314 O 0.131(2) 0.111(2) 0.8878(18) 0.29(2) Uiso 0.50 1 d P . .
O315 O 0.1672(15) 0.4623(15) 0.2160(13) 0.192(14) Uiso 0.50 1 d P . .
O316 O 0.003(3) 0.578(3) 0.124(2) 0.34(3) Uiso 0.50 1 d P . .
O317 O 0.021(3) 0.538(2) 0.202(2) 0.27(2) Uiso 0.50 1 d P . .
O318 O 0.7036(13) 0.4298(12) 0.3894(10) 0.166(11) Uiso 0.50 1 d P . .
O319 O 0.773(3) 0.359(3) 0.397(2) 0.35(3) Uiso 0.50 1 d P . .
O320 O 0.5959(19) 0.2585(19) 0.4029(17) 0.252(19) Uiso 0.50 1 d P . .
O321 O 0.583(2) 0.290(2) 0.367(2) 0.31(3) Uiso 0.50 1 d P . .
O322 O 0.142(2) 0.019(2) 0.3802(16) 0.26(2) Uiso 0.50 1 d P . .
O331 O 0.125(2) 0.5396(19) 0.1977(16) 0.249(19) Uiso 0.50 1 d P . .
O330 O 0.140(3) 0.335(4) 0.217(3) 0.38(4) Uiso 0.50 1 d P L .
O332 O -0.058(3) 0.543(2) 0.249(2) 0.33(3) Uiso 0.50 1 d P . .
O340 O 0.686(3) 0.146(3) 0.618(2) 0.35(3) Uiso 0.50 1 d P . .
O341 O 0.125(2) 0.074(2) 0.4094(16) 0.26(2) Uiso 0.50 1 d P . .
O342 O 0.190(3) 0.463(2) 0.188(2) 0.31(3) Uiso 0.50 1 d P . .
O343 O -0.024(3) 0.525(3) 0.196(2) 0.17(3) Uiso 0.25 1 d P . .
O430 O 0.234(4) 0.438(4) 0.145(3) 0.19(4) Uiso 0.25 1 d P . .
O431 O 0.921(4) 0.278(4) 0.477(3) 0.25(4) Uiso 0.25 1 d P . .
O432 O 0.916(3) 0.164(3) 0.171(2) 0.35(3) Uiso 0.50 1 d P . .
O433 O 0.439(2) 0.744(2) 0.856(2) 0.30(2) Uiso 0.50 1 d P . .
O434 O 0.076(3) 0.545(3) 0.176(2) 0.34(3) Uiso 0.50 1 d P . .
O435 O 0.195(2) 0.681(2) 0.480(2) 0.33(3) Uiso 0.50 1 d P . .
O436 O 0.5556(14) 0.1224(14) 0.8733(12) 0.195(13) Uiso 0.50 1 d P . .
O440 O 0.708(2) 0.098(2) 0.6358(18) 0.28(2) Uiso 0.50 1 d P . .
O441 O 0.939(2) 0.096(2) 0.6192(19) 0.31(2) Uiso 0.50 1 d P . .
O442 O 0.948(2) 0.364(2) 0.4585(19) 0.31(3) Uiso 0.50 1 d P . .
O443 O 0.619(3) 0.085(3) 0.929(2) 0.38(3) Uiso 0.50 1 d P . .

loop_
_atom_site_aniso_label
_atom_site_aniso_U_11
_atom_site_aniso_U_22
_atom_site_aniso_U_33
_atom_site_aniso_U_23
_atom_site_aniso_U_13
_atom_site_aniso_U_12
Pd1X 0.0614(7) 0.0914(8) 0.0922(9) 0.0162(7) 0.0155(6) 0.0076(6)
Pd2X 0.1043(9) 0.0655(7) 0.0938(9) 0.0071(6) 0.0198(7) 0.0191(6)
Pd3X 0.1481(13) 0.0868(9) 0.0652(8) 0.0142(7) -0.0069(8) 0.0175(8)
Pd4X 0.0905(9) 0.1026(9) 0.0666(8) 0.0202(7) 0.0044(6) 0.0245(7)
Pd5X 0.0794(8) 0.0580(7) 0.0828(8) 0.0108(6) -0.0019(6) 0.0025(5)
Pd6X 0.0936(9) 0.0927(9) 0.1111(11) 0.0239(8) 0.0418(8) 0.0160(7)
N20H 0.058(7) 0.055(6) 0.085(8) 0.009(6) 0.001(6) 0.001(5)
N21H 0.070(8) 0.074(8) 0.092(9) 0.018(7) 0.010(7) 0.004(6)
N22H 0.067(7) 0.073(7) 0.086(8) 0.017(6) 0.008(6) 0.015(6)
N23H 0.081(8) 0.072(8) 0.081(8) 0.021(6) 0.003(7) 0.004(6)
N24H 0.072(8) 0.089(9) 0.091(9) 0.038(7) -0.010(7) 0.006(6)
N25H 0.046(6) 0.070(7) 0.094(9) 0.007(6) -0.007(6) 0.004(5)
N40H 0.120(12) 0.121(11) 0.072(9) 0.006(8) -0.006(8) 0.038(9)
N41H 0.088(9) 0.128(11) 0.074(9) 0.031(8) 0.017(7) 0.017(8)
N42H 0.128(12) 0.104(10) 0.083(10) 0.011(8) -0.014(9) 0.017(9)
N43H 0.110(11) 0.102(10) 0.070(8) -0.010(7) 0.003(8) 0.016(8)
N44H 0.091(9) 0.098(9) 0.102(10) 0.023(8) 0.026(8) 0.025(7)
N45H 0.097(9) 0.070(7) 0.075(8) -0.002(6) -0.021(7) 0.020(7)
N60H 0.078(8) 0.083(8) 0.081(9) 0.017(7) 0.024(7) 0.013(6)
N61H 0.086(8) 0.078(8) 0.084(9) 0.021(7) 0.022(7) 0.013(6)
N62H 0.076(8) 0.071(7) 0.080(8) 0.012(6) 0.017(6) 0.004(6)
N63H 0.081(8) 0.070(7) 0.090(9) 0.007(6) 0.029(7) 0.003(6)
N64H 0.082(8) 0.072(7) 0.078(8) -0.003(6) 0.027(7) -0.003(6)
N65H 0.058(7) 0.076(7) 0.079(8) 0.024(6) 0.007(6) 0.009(6)
N80H 0.140(12) 0.083(9) 0.060(8) 0.017(6) 0.010(8) 0.024(8)
N81H 0.114(10) 0.058(7) 0.089(9) 0.016(6) 0.014(8) 0.023(7)
N82H 0.137(12) 0.089(9) 0.080(9) 0.016(7) 0.036(9) 0.029(8)
N83H 0.111(10) 0.095(9) 0.077(9) 0.004(7) 0.013(8) 0.031(8)
N84H 0.077(8) 0.078(8) 0.080(8) -0.006(7) 0.016(7) 0.006(6)
N85H 0.068(7) 0.083(8) 0.074(8) 0.010(6) 0.014(6) 0.011(6)
Pd1Y 0.0671(7) 0.1104(9) 0.0701(8) 0.0188(7) 0.0119(6) -0.0021(6)
Pd2Y 0.1085(11) 0.1648(14) 0.0725(9) 0.0307(9) 0.0074(8) -0.0258(10)
Pd3Y 0.1008(11) 0.1260(12) 0.1131(12) -0.0077(9) 0.0227(9) 0.0104(9)
Pd4Y 0.0996(10) 0.1280(11) 0.0731(9) 0.0188(8) -0.0028(7) -0.0368(8)
Pd5Y 0.1010(10) 0.0821(8) 0.0854(9) 0.0193(7) 0.0012(7) -0.0069(7)
Pd6Y 0.0903(10) 0.0915(10) 0.2124(19) 0.0365(11) 0.0338(11) 0.0348(8)
N20L 0.112(11) 0.100(10) 0.104(11) 0.033(8) 0.001(8) 0.028(8)
N21L 0.24(2) 0.150(15) 0.056(9) 0.016(9) 0.020(11) 0.026(14)
N22L 0.207(19) 0.150(15) 0.076(11) 0.011(10) 0.027(11) 0.022(13)
N23L 0.196(17) 0.114(11) 0.071(10) 0.029(9) 0.023(10) 0.025(11)
N24L 0.114(11) 0.138(13) 0.093(11) 0.017(10) 0.003(9) 0.014(9)
N25L 0.27(2) 0.098(11) 0.078(11) 0.003(9) 0.002(12) 0.041(12)
N40L 0.108(11) 0.112(11) 0.101(11) 0.011(9) 0.004(9) -0.044(9)
N41L 0.108(11) 0.089(10) 0.159(15) 0.049(10) 0.009(10) 0.003(8)
N42L 0.091(10) 0.120(12) 0.127(12) 0.027(10) -0.005(9) -0.015(9)
N43L 0.071(9) 0.121(11) 0.137(13) 0.048(10) 0.020(9) 0.011(8)
N44L 0.089(10) 0.091(10) 0.171(15) 0.050(10) 0.019(10) 0.029(8)
N45L 0.082(9) 0.102(10) 0.098(10) 0.014(8) 0.010(8) -0.033(7)
N60L 0.109(11) 0.078(9) 0.132(12) 0.038(8) 0.012(9) 0.000(8)
N61L 0.110(12) 0.117(12) 0.154(15) 0.026(11) 0.021(11) -0.008(9)
N62L 0.074(9) 0.129(12) 0.156(14) 0.046(11) 0.004(9) -0.025(8)
N63L 0.070(9) 0.111(11) 0.195(17) 0.069(11) -0.013(10) -0.028(8)
N64L 0.072(9) 0.084(10) 0.26(2) 0.050(11) 0.026(11) 0.012(7)
N65L 0.066(8) 0.110(10) 0.116(11) 0.023(9) 0.006(8) 0.001(7)
N80L 0.119(11) 0.104(10) 0.051(7) 0.007(6) 0.008(7) -0.002(8)
N81L 0.119(13) 0.179(16) 0.092(11) -0.006(10) 0.012(9) 0.029(11)
N82L 0.080(9) 0.126(11) 0.074(9) -0.002(8) 0.007(7) 0.018(7)
N83L 0.116(12) 0.208(17) 0.069(9) 0.017(10) -0.002(9) 0.056(11)
N84L 0.135(14) 0.164(15) 0.135(15) 0.039(12) 0.041(12) 0.043(11)
N85L 0.089(9) 0.104(9) 0.077(9) 0.013(7) 0.024(7) 0.022(7)

loop_
_geom_bond_atom_site_label_1
_geom_bond_atom_site_label_2
_geom_bond_distance
_geom_bond_site_symmetry_2
_geom_bond_publ_flag
Pd1X N85H 2.011(11) . ?
Pd1X N25H 2.061(10) . ?
Pd1X N10X 2.063(15) . ?
Pd1X N11X 2.118(14) . ?
Pd2X N84H 2.022(12) . ?
Pd2X N60H 2.036(12) . ?
Pd2X N20X 2.037(15) . ?
Pd2X N21X 2.113(16) . ?
Pd3X N80H 1.999(11) . ?
Pd3X N31X 2.078(18) . ?
Pd3X N40H 2.079(14) . ?
Pd3X N30X 2.080(17) . ?
Pd4X N65H 2.020(11) . ?
Pd4X N24H 2.057(11) . ?
Pd4X N41X 2.093(16) . ?
Pd4X N40X 2.097(16) . ?
Pd5X N20H 2.035(10) . ?
Pd5X N45H 2.039(12) . ?
Pd5X N51X 2.089(12) . ?
Pd5X N50X 2.109(13) . ?
Pd6X N64H 2.033(10) . ?
Pd6X N44H 2.046(13) . ?
Pd6X N60X 2.067(14) . ?
Pd6X N61X 2.121(16) . ?
N20H C20H 1.303(16) . ?
N20H C24H 1.305(17) . ?
N21H C27H 1.320(16) . ?
N21H C26H 1.344(16) . ?
N22H C27H 1.308(16) . ?
N22H C25H 1.362(16) . ?
N23H C25H 1.344(17) . ?
N23H C26H 1.360(15) . ?
N24H C32H 1.343(17) . ?
N24H C28H 1.349(17) . ?
N25H C37H 1.254(16) . ?
N25H C33H 1.305(18) . ?
N40H C44H 1.23(2) . ?
N40H C40H 1.36(2) . ?
N41H C47H 1.346(19) . ?
N41H C46H 1.35(2) . ?
N42H C45H 1.33(2) . ?
N42H C47H 1.38(2) . ?
N43H C46H 1.323(19) . ?
N43H C45H 1.33(2) . ?
N44H C48H 1.351(19) . ?
N44H C52H 1.354(19) . ?
N45H C53H 1.322(18) . ?
N45H C57H 1.324(17) . ?
N60H C64H 1.316(17) . ?
N60H C60H 1.338(17) . ?
N61H C66H 1.296(17) . ?
N61H C67H 1.390(17) . ?
N62H C65H 1.325(17) . ?
N62H C67H 1.329(17) . ?
N63H C66H 1.316(17) . ?
N63H C65H 1.378(16) . ?
N64H C68H 1.269(17) . ?
N64H C72H 1.307(17) . ?
N65H C73H 1.281(16) . ?
N65H C77H 1.330(17) . ?
N80H C84H 1.346(19) . ?
N80H C80H 1.37(2) . ?
N81H C87H 1.257(18) . ?
N81H C86H 1.307(18) . ?
N82H C85H 1.30(2) . ?
N82H C87H 1.401(18) . ?
N83H C86H 1.290(18) . ?
N83H C85H 1.36(2) . ?
N84H C92H 1.355(18) . ?
N84H C88H 1.372(17) . ?
N85H C97H 1.352(18) . ?
N85H C93H 1.372(17) . ?
C20H C21H 1.511(19) . ?
C21H C22H 1.389(18) . ?
C22H C23H 1.375(18) . ?
C22H C25H 1.474(18) . ?
C23H C24H 1.401(19) . ?
C26H C30H 1.457(18) . ?
C27H C35H 1.502(18) . ?
C28H C29H 1.340(19) . ?
C29H C30H 1.394(18) . ?
C30H C31H 1.385(18) . ?
C31H C32H 1.375(19) . ?
C33H C34H 1.370(19) . ?
C34H C35H 1.383(18) . ?
C35H C36H 1.367(19) . ?
C36H C37H 1.442(19) . ?
C40H C41H 1.34(2) . ?
C41H C42H 1.38(2) . ?
C42H C43H 1.37(2) . ?
C42H C45H 1.49(2) . ?
C43H C44H 1.41(2) . ?
C46H C50H 1.45(2) . ?
C47H C55H 1.49(2) . ?
C48H C49H 1.34(2) . ?
C49H C50H 1.44(2) . ?
C50H C51H 1.353(19) . ?
C51H C52H 1.310(19) . ?
C53H C54H 1.39(2) . ?
C54H C55H 1.42(2) . ?
C55H C56H 1.370(19) . ?
C56H C57H 1.398(19) . ?
C60H C61H 1.367(19) . ?
C61H C62H 1.376(18) . ?
C62H C63H 1.374(18) . ?
C62H C65H 1.388(18) . ?
C63H C64H 1.476(19) . ?
C66H C70H 1.556(18) . ?
C67H C75H 1.477(19) . ?
C68H C69H 1.398(19) . ?
C69H C70H 1.328(18) . ?
C70H C71H 1.366(19) . ?
C71H C72H 1.391(19) . ?
C73H C74H 1.364(19) . ?
C74H C75H 1.389(18) . ?
C75H C76H 1.322(18) . ?
C76H C77H 1.42(2) . ?
C80H C81H 1.39(2) . ?
C81H C82H 1.37(2) . ?
C82H C83H 1.41(2) . ?
C82H C85H 1.53(2) . ?
C83H C84H 1.36(2) . ?
C86H C90H 1.55(2) . ?
C87H C95H 1.52(2) . ?
C88H C89H 1.296(18) . ?
C89H C90H 1.407(19) . ?
C90H C91H 1.365(18) . ?
C91H C92H 1.333(19) . ?
C93H C94H 1.380(19) . ?
C94H C95H 1.379(19) . ?
C95H C96H 1.358(19) . ?
C96H C97H 1.35(2) . ?
N10X C11X 1.41(2) . ?
N10X C10X 1.59(3) . ?
N10X C12X 1.59(3) . ?
N11X C14X 1.42(2) . ?
N11X C13X 1.44(4) . ?
N11X C15X 1.47(2) . ?
N20X C20X 1.36(2) . ?
N20X C22X 1.47(3) . ?
N20X C21X 1.51(2) . ?
N21X C24X 1.45(2) . ?
N21X C23X 1.47(3) . ?
N21X C25X 1.53(2) . ?
N30X C31X 1.32(2) . ?
N30X C30X 1.47(2) . ?
N30X C32X 1.49(2) . ?
N31X C34X 1.31(3) . ?
N31X C33X 1.51(3) . ?
N31X C35X 1.52(3) . ?
N40X C41X 1.36(2) . ?
N40X C40X 1.50(3) . ?
N40X C42X 1.51(3) . ?
N41X C44X 1.42(2) . ?
N41X C45X 1.48(2) . ?
N41X C43X 1.49(3) . ?
N50X C51X 1.46(2) . ?
N50X C50X 1.49(2) . ?
N50X C52X 1.52(3) . ?
N51X C54X 1.42(2) . ?
N51X C55X 1.46(2) . ?
N51X C53X 1.46(2) . ?
N60X C60X 1.37(2) . ?
N60X C61X 1.46(3) . ?
N60X C62X 1.67(3) . ?
N61X C64X 1.32(2) . ?
N61X C63X 1.42(3) . ?
N61X C65X 1.42(3) . ?
C12X C13X 1.23(4) . ?
C22X C23X 1.29(3) . ?
C32X C33X 1.49(3) . ?
C42X C43X 1.17(3) . ?
C52X C53X 1.34(3) . ?
C62X C63X 1.28(4) . ?
Pd1Y N85L 2.037(12) . ?
Pd1Y N10Y 2.059(13) . ?
Pd1Y N65L 2.078(13) . ?
Pd1Y N11Y 2.095(14) . ?
Pd2Y N24L 2.017(15) . ?
Pd2Y N40L 2.052(14) . ?
Pd2Y N20Y 2.076(16) . ?
Pd2Y N21Y 2.101(16) . ?
Pd3Y N30Y 1.825(14) . ?
Pd3Y N25L 2.043(16) . ?
Pd3Y N84L 2.051(17) . ?
Pd3Y N31Y 2.057(15) . ?
Pd4Y N80L 2.021(13) . ?
Pd4Y N40Y 2.063(14) . ?
Pd4Y N45L 2.068(13) . ?
Pd4Y N41Y 2.104(16) . ?
Pd5Y N60L 2.021(13) . ?
Pd5Y N51Y 2.035(15) . ?
Pd5Y N50Y 2.038(14) . ?
Pd5Y N20L 2.058(15) . ?
Pd6Y N44L 1.959(16) . ?
Pd6Y N60Y 2.006(19) . ?
Pd6Y N64L 2.014(17) . ?
Pd6Y N61Y 2.016(16) . ?
N20L C20L 1.268(19) . ?
N20L C24L 1.40(2) . ?
N21L C26L 1.34(3) . ?
N21L C27L 1.35(2) . ?
N22L C25L 1.37(2) . ?
N22L C27L 1.40(3) . ?
N23L C25L 1.29(2) . ?
N23L C26L 1.31(3) . ?
N24L C32L 1.31(2) . ?
N24L C28L 1.39(2) . ?
N25L C33L 1.22(2) . ?
N25L C37L 1.26(2) . ?
N40L C40L 1.34(2) . ?
N40L C44L 1.35(2) . ?
N41L C47L 1.34(2) . ?
N41L C46L 1.37(2) . ?
N42L C47L 1.33(2) . ?
N42L C45L 1.35(2) . ?
N43L C45L 1.29(2) . ?
N43L C46L 1.38(2) . ?
N44L C48L 1.34(2) . ?
N44L C52L 1.40(2) . ?
N45L C53L 1.26(2) . ?
N45L C57L 1.34(2) . ?
N60L C64L 1.291(19) . ?
N60L C60L 1.34(2) . ?
N61L C66L 1.36(2) . ?
N61L C67L 1.41(2) . ?
N62L C67L 1.33(2) . ?
N62L C65L 1.36(2) . ?
N63L C66L 1.21(2) . ?
N63L C65L 1.34(2) . ?
N64L C72L 1.33(2) . ?
N64L C68L 1.40(2) . ?
N65L C77L 1.23(2) . ?
N65L C73L 1.340(18) . ?
N80L C80L 1.374(19) . ?
N80L C84L 1.391(18) . ?
N81L C87L 1.34(2) . ?
N81L C86L 1.40(2) . ?
N82L C87L 1.328(19) . ?
N82L C85L 1.332(19) . ?
N83L C86L 1.33(2) . ?
N83L C85L 1.35(2) . ?
N84L C88L 1.36(2) . ?
N84L C92L 1.39(3) . ?
N85L C97L 1.337(19) . ?
N85L C93L 1.361(19) . ?
C20L C21L 1.41(2) . ?
C21L C22L 1.48(2) . ?
C22L C25L 1.37(2) . ?
C22L C23L 1.38(2) . ?
C23L C24L 1.39(2) . ?
C26L C30L 1.62(3) . ?
C27L C35L 1.53(3) . ?
C28L C29L 1.37(2) . ?
C29L C30L 1.32(2) . ?
C30L C31L 1.40(2) . ?
C31L C32L 1.35(2) . ?
C33L C34L 1.50(3) . ?
C34L C35L 1.44(3) . ?
C35L C36L 1.41(3) . ?
C36L C37L 1.35(2) . ?
C40L C41L 1.43(2) . ?
C41L C42L 1.27(2) . ?
C42L C43L 1.42(2) . ?
C42L C45L 1.52(2) . ?
C43L C44L 1.34(2) . ?
C46L C50L 1.46(2) . ?
C47L C55L 1.45(2) . ?
C48L C49L 1.35(2) . ?
C49L C50L 1.40(2) . ?
C50L C51L 1.37(2) . ?
C51L C52L 1.38(2) . ?
C53L C54L 1.33(2) . ?
C54L C55L 1.44(2) . ?
C55L C56L 1.39(2) . ?
C56L C57L 1.34(2) . ?
C60L C61L 1.34(2) . ?
C61L C62L 1.43(2) . ?
C62L C63L 1.31(2) . ?
C62L C65L 1.48(2) . ?
C63L C64L 1.43(2) . ?
C66L C70L 1.47(2) . ?
C67L C75L 1.46(2) . ?
C68L C69L 1.36(2) . ?
C69L C70L 1.43(2) . ?
C70L C71L 1.39(2) . ?
C71L C72L 1.39(2) . ?
C73L C74L 1.39(2) . ?
C74L C75L 1.35(2) . ?
C75L C76L 1.48(2) . ?
C76L C77L 1.38(2) . ?
C80L C81L 1.31(2) . ?
C81L C82L 1.43(2) . ?
C82L C83L 1.375(19) . ?
C82L C85L 1.47(2) . ?
C83L C84L 1.35(2) . ?
C86L C90L 1.52(2) . ?
C87L C95L 1.43(2) . ?
C88L C89L 1.39(2) . ?
C89L C90L 1.30(2) . ?
C90L C91L 1.46(3) . ?
C91L C92L 1.50(3) . ?
C93L C94L 1.37(2) . ?
C94L C95L 1.41(2) . ?
C95L C96L 1.40(2) . ?
C96L C97L 1.43(2) . ?
N50Y C52Y 1.463(17) . ?
N50Y C50Y 1.472(15) . ?
N50Y C51Y 1.483(15) . ?
N51Y C55Y 1.447(15) . ?
N51Y C54Y 1.453(15) . ?
N51Y C53Y 1.458(16) . ?
C52Y C53Y 1.314(17) . ?
N10Y C11Y 1.455(15) . ?
N10Y C10Y 1.465(14) . ?
N10Y C12Y 1.473(16) . ?
N11Y C15Y 1.444(15) . ?
N11Y C14Y 1.460(15) . ?
N11Y C13Y 1.463(15) . ?
C12Y C13Y 1.312(17) . ?
N30Y C32Y 1.470(18) . ?
N30Y C31Y 1.495(16) . ?
N30Y C30Y 1.517(16) . ?
N31Y C34Y 1.415(15) . ?
N31Y C35Y 1.462(15) . ?
N31Y C33Y 1.505(16) . ?
C32Y C33Y 1.294(18) . ?
N40Y C41Y 1.429(14) . ?
N40Y C42Y 1.476(17) . ?
N40Y C40Y 1.503(14) . ?
N41Y C44Y 1.439(15) . ?
N41Y C45Y 1.450(15) . ?
N41Y C43Y 1.462(16) . ?
C42Y C43Y 1.289(17) . ?
N60Y C60Y 1.457(16) . ?
N60Y C61Y 1.465(15) . ?
N60Y C62Y 1.486(18) . ?
N61Y C64Y 1.435(15) . ?
N61Y C63Y 1.449(16) . ?
N61Y C65Y 1.449(16) . ?
C62Y C63Y 1.297(18) . ?
N20Y C20Y 1.461(15) . ?
N20Y C21Y 1.467(15) . ?
N20Y C22Y 1.479(17) . ?
N21Y C25Y 1.433(15) . ?
N21Y C24Y 1.440(16) . ?
N21Y C23Y 1.468(16) . ?
C22Y C23Y 1.292(18) . ?
C10G C11G 1.25(2) . ?
C10G C15G 1.54(3) . ?
C11G C12G 1.381(19) . ?
C12G C13G 1.496(19) . ?
C13G C14G 1.407(18) . ?
C13G C31G 1.534(18) . ?
C14G C19G 1.405(17) . ?
C14G C15G 1.44(2) . ?
C15G C16G 1.49(3) . ?
C16G C17G 1.23(2) . ?
C17G C18G 1.37(2) . ?
C18G C19G 1.485(19) . ?
C19G C30G 1.533(19) . ?
C20G C21G 1.25(2) . ?
C20G C25G 1.64(4) . ?
C21G C22G 1.37(2) . ?
C22G C23G 1.488(19) . ?
C23G C24G 1.418(17) . ?
C23G C33G 1.519(18) . ?
C24G C29G 1.397(17) . ?
C24G C25G 1.41(2) . ?
C25G C26G 1.70(3) . ?
C26G C27G 1.24(2) . ?
C27G C28G 1.36(2) . ?
C28G C29G 1.51(2) . ?
C29G C32G 1.545(18) . ?
C30G C33G 1.44(2) . ?
C30G C31G 1.49(2) . ?
C30G C32G 2.01(3) . ?
C31G C32G 1.43(2) . ?
C32G C33G 1.494(19) . ?
C70G C71G 1.389(8) . ?
C70G C75G 1.432(8) . ?
C71G C72G 1.416(8) . ?
C72G C73G 1.384(8) . ?
C73G C74G 1.450(8) . ?
C73G C81G 1.463(6) . ?
C74G C75G 1.376(7) . ?
C74G C79G 1.430(8) . ?
C75G C76G 1.425(9) . ?
C76G C77G 1.381(10) . ?
C77G C78G 1.420(9) . ?
C78G C79G 1.381(9) . ?
C79G C80G 1.465(6) . ?
C80G C81G 1.396(7) . ?
O90G O91G 1.74(5) . ?
O92G O93G 1.80(10) . ?
O96G O97G 1.20(8) . ?
C10F C11F 1.386(17) . ?
C10F C14F 1.404(14) 2_557 ?
C11F C12F 1.393(17) . ?
C11F C15F 1.451(19) . ?
C12F C12F 1.392(10) 2_557 ?
C12F C13F 1.409(16) . ?
C13F C16F 1.423(18) . ?
C13F C14F 1.427(17) . ?
C14F C10F 1.404(14) 2_557 ?
C15F C16F 1.376(19) . ?
C20F C21F 1.37(2) . ?
C20F C24F 1.46(4) 2_667 ?
C21F C22F 1.40(2) . ?
C21F C25F 1.46(3) . ?
C22F C22F 1.16(4) 2_667 ?
C22F C23F 1.42(2) . ?
C23F C26F 1.40(2) . ?
C23F C24F 1.41(2) . ?
C24F C20F 1.46(4) 2_667 ?
C25F C26F 1.38(3) . ?
N1A O4A 1.175(14) . ?
N1A O2A 1.180(13) . ?
N1A O3A 1.182(13) . ?
N1B O4B 1.181(16) . ?
N1B O3B 1.183(16) . ?
N1B O2B 1.184(16) . ?
N20A O23A 1.171(14) . ?
N20A O21A 1.181(14) . ?
N20A O22A 1.195(14) . ?
O24A O242 0.94(8) . ?
O24A O116 1.39(7) . ?
N20B O21B 1.184(15) . ?
N20B O22B 1.189(16) . ?
N20B O23B 1.191(16) . ?
O22B O242 1.67(10) . ?
N30A O31A 1.166(15) . ?
N30A O32A 1.169(15) . ?
N30A O33A 1.178(15) . ?
N40A O42A 1.180(16) . ?
N40A O43A 1.181(16) . ?
N40A O41A 1.184(15) . ?
O41A O47A 1.34(6) . ?
O44A O46A 1.65(8) . ?
O45A O226 1.31(5) . ?
N40B O42B 1.184(15) . ?
N40B O43B 1.188(15) . ?
N40B O41B 1.190(15) . ?
O44B O318 1.69(5) . ?
N55A O56A 1.173(15) . ?
N55A O58A 1.175(15) . ?
N55A O57A 1.175(15) . ?
N60A O62A 1.172(15) . ?
N60A O61A 1.175(15) . ?
N60A O63A 1.185(15) . ?
O65A O250 1.82(7) 1_545 ?
N60B O61B 1.168(14) . ?
N60B O62B 1.175(15) . ?
N60B O63B 1.189(14) . ?
O66B O236 1.31(7) . ?
N50A O52A 1.171(15) . ?
N50A O51A 1.185(15) . ?
N50A O53A 1.197(15) . ?
O53A O238 1.81(6) . ?
O51B O430 0.73(11) . ?
N75A O76A 1.183(16) . ?
N75A O77A 1.184(16) . ?
N75A O78A 1.184(16) . ?
O76B O77B 1.26(5) . ?
N80A O82A 1.158(14) . ?
N80A O83A 1.172(14) . ?
N80A O81A 1.174(14) . ?
N85A O87A 1.185(16) . ?
N85A O86A 1.186(16) . ?
N85A O88A 1.189(16) . ?
N90A O92A 1.176(15) . ?
N90A O93A 1.177(15) . ?
N90A O91A 1.181(15) . ?
N90B O91B 1.169(16) . ?
N90B O92B 1.174(15) . ?
N95A O96A 1.171(15) . ?
N95A O98A 1.178(15) . ?
N95A O97A 1.197(15) . ?
O97A O220 1.74(6) . ?
O71A O110 1.78(7) . ?
O96B O98B 0.99(6) . ?
O100 O236 1.12(6) . ?
O102 O317 1.29(6) . ?
O102 O343 1.73(8) . ?
O103 O330 1.14(10) . ?
O113 O243 1.75(7) . ?
O115 O248 1.37(7) . ?
O115 O215 1.63(8) . ?
O116 O231 1.33(8) . ?
O201 O341 1.48(5) . ?
O201 O322 1.67(6) . ?
O203 O230 0.97(4) . ?
O206 O307 1.77(7) . ?
O208 O214 1.14(10) . ?
O208 O213 1.52(7) . ?
O211 O433 1.48(6) . ?
O211 O242 1.56(9) . ?
O213 O319 1.41(7) . ?
O216 O221 1.25(5) . ?
O217 O219 1.14(5) . ?
O228 O307 1.71(7) . ?
O230 O320 1.66(5) . ?
O233 O304 1.56(8) 2_666 ?
O238 O330 1.67(9) . ?
O244 O316 1.80(7) 1_655 ?
O245 O246 1.04(7) . ?
O250 O65A 1.82(7) 1_565 ?
O300 O301 1.39(4) . ?
O300 O311 1.56(6) . ?
O301 O311 1.66(6) . ?
O301 O305 1.69(6) . ?
O302 O305 1.46(6) . ?
O304 O233 1.56(8) 2_666 ?
O305 O311 1.71(7) . ?
O308 O309 1.45(8) . ?
O313 O440 1.15(6) . ?
O315 O342 1.14(6) . ?
O316 O244 1.80(7) 1_455 ?
O317 O343 1.13(8) . ?
O317 O434 1.73(7) . ?
O320 O321 1.54(6) . ?
O322 O341 1.74(6) . ?
O331 O434 1.41(7) . ?
O340 O440 1.60(8) . ?
